data_1551365
loop_
_publ_author_name
'Imogen A. Riddell'
'Maarten M. J. Smulders'
'Jack K. Clegg'
'Yana R. Hristova'
'Boris Breiner'
'John D. Thoburn'
'Jonathan R. Nitschke'

_publ_section_title
;
 Anion-induced reconstitution of a self-assembling system to express a
 chloride-binding Co10L15 pentagonal prism
;
_journal_name_full 'Nature Chemistry'
_journal_page_first 751
_journal_page_last 756
_journal_paper_doi 10.1038/nchem.1407
_journal_volume 4
_journal_year 2012
_chemical_formula_moiety 'C390 H330 Cl Co10 N60, 19(Cl O4)'
_chemical_formula_sum 'C390 H330 Cl20 Co10 N60 O76'
_chemical_formula_weight 8371.44
_space_group_IT_number 13
_space_group_name_Hall '-P 2yac'
_space_group_name_H-M_alt 'P 1 2/n 1'
_symmetry_cell_setting monoclinic
_symmetry_Int_Tables_number 13
_symmetry_space_group_name_Hall '-P 2yac'
_symmetry_space_group_name_H-M 'P 1 2/n 1'
_atom_sites_solution_hydrogens geom
_atom_sites_solution_primary direct
_atom_sites_solution_secondary difmap
_cell_angle_alpha 90.00
_cell_angle_beta 96.87(3)
_cell_angle_gamma 90.00
_cell_formula_units_Z 2
_cell_length_a 21.469(4)
_cell_length_b 31.178(6)
_cell_length_c 34.437(7)
_cell_measurement_reflns_used 564434
_cell_measurement_temperature 180(2)
_cell_measurement_theta_max 18.85
_cell_measurement_theta_min 1.02
_cell_volume 22885(8)
_computing_cell_refinement 'HKL Scalepack (Otwinowski & Minor 1997)'
_computing_data_collection 'Collect (Nonius B.V. 1998)'
_computing_data_reduction
;
 HKL Denzo and Scalepack (Otwinowski & Minor 1997)
;
_computing_molecular_graphics
;ORTEP-3 (Farrugia, 1997)
WINGX-32 (Farrugia, 1999) 
;
_computing_publication_material 'enCIFer 1.1 (CCDC, 2005)'
_computing_structure_refinement 'SHELXL-97 (Sheldrick 1997)'
_computing_structure_solution 'SIR-97 (Altomare et al. 1999)'
_diffrn_ambient_temperature 180(2)
_diffrn_measured_fraction_theta_full 0.935
_diffrn_measured_fraction_theta_max 0.935
_diffrn_measurement_device_type 'Nonius Kappa CCD'
_diffrn_measurement_method 'Thin slice \w and \f scans'
_diffrn_radiation_monochromator graphite
_diffrn_radiation_source 'fine-focus sealed tube'
_diffrn_radiation_type MoK\a
_diffrn_radiation_wavelength 0.71073
_diffrn_reflns_av_R_equivalents 0.1457
_diffrn_reflns_av_sigmaI/netI 0.0945
_diffrn_reflns_limit_h_max 17
_diffrn_reflns_limit_h_min -17
_diffrn_reflns_limit_k_max 25
_diffrn_reflns_limit_k_min -25
_diffrn_reflns_limit_l_max 28
_diffrn_reflns_limit_l_min -28
_diffrn_reflns_number 41404
_diffrn_reflns_theta_full 17.23
_diffrn_reflns_theta_max 17.23
_diffrn_reflns_theta_min 1.35
_diffrn_standards_decay_% 0
_diffrn_standards_interval_count 0
_diffrn_standards_interval_time 0
_diffrn_standards_number 0
_exptl_absorpt_coefficient_mu 0.542
_exptl_absorpt_correction_T_max 0.988
_exptl_absorpt_correction_T_min 0.668
_exptl_absorpt_correction_type multi-scan
_exptl_absorpt_process_details
;
multi-scan from symmetry-related measurements 
 Sortav (Blessing 1995)
;
_exptl_crystal_colour orange
_exptl_crystal_density_diffrn 1.215
_exptl_crystal_density_method 'not measured'
_exptl_crystal_description plate
_exptl_crystal_F_000 8616
_exptl_crystal_size_max 0.2
_exptl_crystal_size_mid 0.1
_exptl_crystal_size_min 0.05
_platon_squeeze_details
;
;
_refine_diff_density_max 0.896
_refine_diff_density_min -0.716
_refine_diff_density_rms 0.160
_refine_ls_extinction_method none
_refine_ls_goodness_of_fit_ref 1.424
_refine_ls_hydrogen_treatment constr
_refine_ls_matrix_type full
_refine_ls_number_parameters 991
_refine_ls_number_reflns 12954
_refine_ls_number_restraints 90
_refine_ls_restrained_S_all 1.424
_refine_ls_R_factor_all 0.1992
_refine_ls_R_factor_gt 0.1570
_refine_ls_shift/su_max 0.000
_refine_ls_shift/su_mean 0.000
_refine_ls_structure_factor_coef Fsqd
_refine_ls_weighting_details 'calc w=1/[\s^2^(Fo^2^)+(0.2000P)^2^+20.0000P] where P=(Fo^2^+2Fc^2^)/3'
_refine_ls_weighting_scheme calc
_refine_ls_wR_factor_gt 0.3787
_refine_ls_wR_factor_ref 0.4130
_reflns_number_gt 7752
_reflns_number_total 12954
_reflns_threshold_expression >2sigma(I)
_cod_data_source_file nchem.1407-s3.cif
_cod_data_source_block squeezed
_cod_original_cell_volume 22886(8)
_cod_original_sg_symbol_H-M P2/n
_cod_database_code 1551365

loop_
_symmetry_equiv_pos_as_xyz
'x, y, z'
'-x+1/2, y, -z+1/2'
'-x, -y, -z'
'x-1/2, -y, z-1/2'

loop_
_atom_site_label
_atom_site_type_symbol
_atom_site_fract_x
_atom_site_fract_y
_atom_site_fract_z
_atom_site_U_iso_or_equiv
_atom_site_adp_type
_atom_site_occupancy
_atom_site_symmetry_multiplicity
_atom_site_calc_flag
_atom_site_refinement_flags
_atom_site_disorder_assembly
_atom_site_disorder_group
C1 C 0.6051(18) -0.1324(15) 0.1663(13) 0.30(2) Uiso 1 1 d D . .
H1A H 0.6498 -0.1335 0.1729 0.452 Uiso 1 1 d R . .
H1B H 0.5952 -0.1167 0.1424 0.452 Uiso 1 1 d R . .
H1C H 0.5889 -0.1611 0.1630 0.452 Uiso 1 1 d R . .
C2 C 0.5750(9) -0.1076(6) 0.2006(5) 0.166(11) Uiso 1 1 d GD . .
C3 C 0.5377(10) -0.1282(4) 0.2252(7) 0.235(18) Uiso 1 1 d GD . .
H3 H 0.5292 -0.1580 0.2221 0.282 Uiso 1 1 calc R . .
C4 C 0.5129(9) -0.1052(6) 0.2543(6) 0.156(10) Uiso 1 1 d GD . .
H4 H 0.4874 -0.1192 0.2711 0.187 Uiso 1 1 calc R . .
C5 C 0.5253(8) -0.0616(6) 0.2588(4) 0.106(7) Uiso 1 1 d GD . .
C6 C 0.5626(8) -0.0410(4) 0.2341(5) 0.117(8) Uiso 1 1 d GD . .
H6 H 0.5711 -0.0112 0.2372 0.141 Uiso 1 1 calc R . .
C7 C 0.5874(8) -0.0640(7) 0.2051(5) 0.142(10) Uiso 1 1 d G . .
H7 H 0.6129 -0.0500 0.1882 0.171 Uiso 1 1 calc R . .
C8 C 0.4892(9) -0.0581(6) 0.3180(6) 0.086(6) Uiso 1 1 d . . .
H8 H 0.5056 -0.0859 0.3241 0.103 Uiso 1 1 calc R . .
C9 C 0.4548(9) -0.0355(6) 0.3450(6) 0.079(6) Uiso 1 1 d . . .
C10 C 0.3991(9) 0.0260(6) 0.3608(5) 0.073(6) Uiso 1 1 d . . .
H10 H 0.3863 0.0545 0.3540 0.088 Uiso 1 1 calc R . .
C11 C 0.3830(9) 0.0084(6) 0.3961(6) 0.078(6) Uiso 1 1 d . . .
C12 C 0.4060(9) -0.0323(6) 0.4066(6) 0.078(6) Uiso 1 1 d . . .
H12 H 0.3986 -0.0446 0.4309 0.094 Uiso 1 1 calc R . .
C13 C 0.4401(10) -0.0549(7) 0.3811(6) 0.092(7) Uiso 1 1 d . . .
H13 H 0.4538 -0.0833 0.3875 0.111 Uiso 1 1 calc R . .
C14 C 0.780(2) 0.0716(16) 0.3219(9) 0.31(3) Uiso 1 1 d D . .
H14A H 0.7952 0.0447 0.3329 0.462 Uiso 1 1 d R . .
H14B H 0.7917 0.0942 0.3403 0.462 Uiso 1 1 d R . .
H14C H 0.7987 0.0769 0.2983 0.462 Uiso 1 1 d R . .
C18 C 0.5668(12) 0.0702(12) 0.2948(5) 0.260(9) Uiso 1 1 d GD . .
C19 C 0.5972(16) 0.0345(8) 0.3123(7) 0.260(9) Uiso 1 1 d G . .
H19 H 0.5735 0.0104 0.3187 0.312 Uiso 1 1 calc R . .
C20 C 0.6622(16) 0.0342(9) 0.3203(8) 0.260(9) Uiso 1 1 d G . .
H20 H 0.6830 0.0098 0.3323 0.312 Uiso 1 1 calc R . .
C15 C 0.6968(12) 0.0696(12) 0.3109(6) 0.260(9) Uiso 1 1 d GD . .
C16 C 0.6664(16) 0.1053(9) 0.2934(7) 0.260(9) Uiso 1 1 d G . .
H16 H 0.6901 0.1294 0.2869 0.312 Uiso 1 1 calc R . .
C17 C 0.6014(16) 0.1056(9) 0.2853(7) 0.260(9) Uiso 1 1 d G . .
H17 H 0.5807 0.1300 0.2734 0.312 Uiso 1 1 calc R . .
C21 C 0.4798(11) 0.1035(7) 0.2929(6) 0.101(7) Uiso 1 1 d D . .
H21 H 0.5039 0.1267 0.3046 0.121 Uiso 1 1 calc R . .
C22 C 0.4118(10) 0.1097(7) 0.2824(6) 0.084(6) Uiso 1 1 d . . .
C23 C 0.3183(10) 0.0727(6) 0.2581(5) 0.073(5) Uiso 1 1 d . . .
H23 H 0.2981 0.0469 0.2491 0.088 Uiso 1 1 calc R . .
C24 C 0.2846(8) 0.1087(6) 0.2570(5) 0.077(6) Uiso 1 1 d . . .
C25 C 0.3145(12) 0.1488(7) 0.2697(6) 0.104(7) Uiso 1 1 d . . .
H25 H 0.2924 0.1752 0.2689 0.125 Uiso 1 1 calc R . .
C26 C 0.3786(13) 0.1455(8) 0.2833(7) 0.115(8) Uiso 1 1 d . . .
H26 H 0.3995 0.1705 0.2939 0.138 Uiso 1 1 calc R . .
C27 C 0.2358(10) -0.1248(7) 0.3625(6) 0.131(9) Uiso 1 1 d D . .
H27A H 0.2172 -0.1506 0.3495 0.196 Uiso 1 1 calc R . .
H27B H 0.2025 -0.1068 0.3709 0.196 Uiso 1 1 calc R . .
H27C H 0.2649 -0.1332 0.3853 0.196 Uiso 1 1 calc R . .
C28 C 0.2716(8) -0.0995(5) 0.3337(5) 0.096(7) Uiso 1 1 d DU . .
C29 C 0.3023(10) -0.1221(7) 0.3093(6) 0.103(7) Uiso 1 1 d U . .
H29 H 0.3023 -0.1526 0.3096 0.123 Uiso 1 1 calc R . .
C30 C 0.3354(9) -0.0982(6) 0.2824(6) 0.082(6) Uiso 1 1 d U . .
H30 H 0.3577 -0.1130 0.2643 0.099 Uiso 1 1 calc R . .
C31 C 0.3348(9) -0.0549(6) 0.2828(6) 0.082(6) Uiso 1 1 d DU . .
C32 C 0.2973(9) -0.0328(6) 0.3066(5) 0.076(6) Uiso 1 1 d U . .
H32 H 0.2937 -0.0025 0.3045 0.091 Uiso 1 1 calc R . .
C33 C 0.2657(9) -0.0542(5) 0.3331(5) 0.069(5) Uiso 1 1 d . . .
H33 H 0.2413 -0.0395 0.3501 0.083 Uiso 1 1 calc R . .
C34 C 0.3725(8) -0.0424(5) 0.2216(5) 0.064(5) Uiso 1 1 d . . .
H34 H 0.3511 -0.0676 0.2120 0.077 Uiso 1 1 calc R . .
C35 C 0.4093(5) -0.0192(3) 0.1973(3) 0.065(5) Uiso 1 1 d G . .
N6 N 0.4410(5) 0.0160(3) 0.2147(2) 0.082(5) Uiso 1 1 d GD . .
C36 C 0.4759(5) 0.0422(3) 0.1929(3) 0.061(5) Uiso 1 1 d G . .
H36 H 0.4976 0.0663 0.2048 0.073 Uiso 1 1 calc R . .
C37 C 0.4792(5) 0.0332(3) 0.1537(3) 0.067(5) Uiso 1 1 d G . .
C38 C 0.4476(6) -0.0020(4) 0.1362(2) 0.076(6) Uiso 1 1 d G . .
H38 H 0.4498 -0.0082 0.1094 0.092 Uiso 1 1 calc R . .
C39 C 0.4126(5) -0.0282(3) 0.1580(3) 0.074(6) Uiso 1 1 d G . .
H39 H 0.3910 -0.0523 0.1461 0.089 Uiso 1 1 calc R . .
C40 C 0.5141(6) 0.0618(3) 0.1309(3) 0.069(5) Uiso 1 1 d G . .
C41 C 0.5061(5) 0.1058(3) 0.1349(3) 0.057(5) Uiso 1 1 d G . .
H41 H 0.4792 0.1164 0.1526 0.069 Uiso 1 1 calc R . .
N7 N 0.5377(5) 0.1341(2) 0.1130(3) 0.065(4) Uiso 1 1 d GD . .
C42 C 0.5772(5) 0.1185(3) 0.0871(3) 0.062(5) Uiso 1 1 d G . .
C43 C 0.5851(6) 0.0745(3) 0.0831(3) 0.083(6) Uiso 1 1 d G . .
H43 H 0.6121 0.0639 0.0654 0.100 Uiso 1 1 calc R . .
C44 C 0.5536(6) 0.0462(2) 0.1050(4) 0.075(6) Uiso 1 1 d G . .
H44 H 0.5590 0.0161 0.1023 0.090 Uiso 1 1 calc R . .
C45 C 0.6052(8) 0.1495(6) 0.0649(5) 0.065(5) Uiso 1 1 d . . .
H45 H 0.6305 0.1402 0.0456 0.079 Uiso 1 1 calc R . .
C46 C 0.6237(7) 0.2193(5) 0.0461(5) 0.094(7) Uiso 1 1 d GD . .
C47 C 0.6355(9) 0.2601(6) 0.0614(5) 0.133(9) Uiso 1 1 d GD . .
H47 H 0.6359 0.2649 0.0887 0.159 Uiso 1 1 calc R . .
C48 C 0.6466(9) 0.2939(4) 0.0369(7) 0.174(12) Uiso 1 1 d GD . .
H48 H 0.6547 0.3218 0.0474 0.208 Uiso 1 1 calc R . .
C49 C 0.6460(8) 0.2869(6) -0.0030(6) 0.208(15) Uiso 1 1 d GD . .
C50 C 0.6342(10) 0.2460(8) -0.0184(4) 0.183(13) Uiso 1 1 d GD . .
H50 H 0.6338 0.2412 -0.0457 0.219 Uiso 1 1 calc R . .
C51 C 0.6231(9) 0.2122(5) 0.0062(6) 0.165(11) Uiso 1 1 d GD . .
H51 H 0.6150 0.1843 -0.0043 0.198 Uiso 1 1 calc R . .
C52 C 0.6604(14) 0.3313(11) -0.0311(11) 0.211(15) Uiso 1 1 d D . .
H52A H 0.7045 0.3312 -0.0359 0.316 Uiso 1 1 calc R . .
H52B H 0.6515 0.3575 -0.0171 0.316 Uiso 1 1 calc R . .
H52C H 0.6334 0.3301 -0.0561 0.316 Uiso 1 1 calc R . .
C53 C 0.8240(10) 0.2237(16) 0.2259(14) 0.47(4) Uiso 1 1 d DU . .
H53A H 0.8495 0.2212 0.2049 0.707 Uiso 1 1 d R . .
H53B H 0.8305 0.1992 0.2427 0.707 Uiso 1 1 d R . .
H53C H 0.8352 0.2493 0.2406 0.707 Uiso 1 1 d R . .
C54 C 0.7538(9) 0.2253(9) 0.2080(8) 0.33(2) Uiso 1 1 d GDU . .
C55 C 0.7087(15) 0.2496(10) 0.2237(7) 0.36(3) Uiso 1 1 d GDU . .
H55 H 0.7200 0.2663 0.2465 0.429 Uiso 1 1 calc R . .
C56 C 0.6469(13) 0.2493(10) 0.2061(10) 0.36(2) Uiso 1 1 d GDU . .
H56 H 0.6161 0.2659 0.2168 0.431 Uiso 1 1 calc R . .
C57 C 0.6304(10) 0.2247(9) 0.1728(9) 0.207(14) Uiso 1 1 d GDU . .
C58 C 0.6755(15) 0.2004(8) 0.1570(6) 0.196(13) Uiso 1 1 d GDU . .
H58 H 0.6642 0.1837 0.1343 0.235 Uiso 1 1 calc R . .
C59 C 0.7373(12) 0.2007(8) 0.1747(9) 0.285(19) Uiso 1 1 d GDU . .
H59 H 0.7681 0.1841 0.1639 0.342 Uiso 1 1 calc R . .
C60 C 0.5245(11) 0.2184(6) 0.1868(7) 0.097(7) Uiso 1 1 d . . .
H60 H 0.5398 0.2231 0.2135 0.117 Uiso 1 1 calc R . .
C61 C 0.4570(11) 0.2130(6) 0.1733(6) 0.086(6) Uiso 1 1 d . . .
C62 C 0.3817(10) 0.2040(5) 0.1223(6) 0.072(5) Uiso 1 1 d . . .
H62 H 0.3708 0.2006 0.0949 0.086 Uiso 1 1 calc R . .
C63 C 0.3328(9) 0.2068(5) 0.1444(5) 0.070(5) Uiso 1 1 d . . .
C64 C 0.3497(12) 0.2134(7) 0.1838(7) 0.113(8) Uiso 1 1 d . . .
H64 H 0.3182 0.2162 0.2008 0.135 Uiso 1 1 calc R . .
C65 C 0.4151(11) 0.2162(6) 0.1993(7) 0.095(7) Uiso 1 1 d . . .
H65 H 0.4279 0.2201 0.2265 0.114 Uiso 1 1 calc R . .
C66 C 0.2652(10) 0.2065(6) 0.1285(6) 0.082(6) Uiso 1 1 d . . .
C67 C 0.2471(12) 0.1882(6) 0.0907(6) 0.098(7) Uiso 1 1 d . . .
H67 H 0.2788 0.1780 0.0760 0.118 Uiso 1 1 calc R . .
C68 C 0.1441(10) 0.2021(6) 0.0938(6) 0.082(6) Uiso 1 1 d . . .
C69 C 0.1533(11) 0.2215(6) 0.1289(6) 0.098(7) Uiso 1 1 d . . .
H69 H 0.1196 0.2324 0.1415 0.118 Uiso 1 1 calc R . .
C70 C 0.2181(11) 0.2247(7) 0.1462(7) 0.097(7) Uiso 1 1 d . . .
H70 H 0.2279 0.2397 0.1701 0.117 Uiso 1 1 calc R . .
C71 C 0.0816(12) 0.1962(7) 0.0757(7) 0.106(7) Uiso 1 1 d . . .
H71 H 0.0474 0.2079 0.0874 0.127 Uiso 1 1 calc R . .
C72 C 0.0093(14) 0.1712(9) 0.0255(10) 0.194(13) Uiso 1 1 d GDU . .
C73 C -0.0060(16) 0.1864(9) -0.0124(10) 0.30(2) Uiso 1 1 d GDU . .
H73 H 0.0238 0.2026 -0.0246 0.358 Uiso 1 1 calc R . .
C74 C -0.0648(19) 0.1780(7) -0.0324(8) 0.32(2) Uiso 1 1 d GDU . .
H74 H -0.0753 0.1884 -0.0583 0.388 Uiso 1 1 calc R . .
C75 C -0.1084(14) 0.1544(9) -0.0146(11) 0.36(2) Uiso 1 1 d GDU . .
C76 C -0.0931(17) 0.1392(9) 0.0233(10) 0.42(3) Uiso 1 1 d GDU . .
H76 H -0.1229 0.1230 0.0355 0.502 Uiso 1 1 calc R . .
C77 C -0.034(2) 0.1476(8) 0.0433(8) 0.33(2) Uiso 1 1 d GDU . .
H77 H -0.0238 0.1372 0.0692 0.397 Uiso 1 1 calc R . .
C78 C -0.1753(17) 0.1448(16) -0.0374(17) 0.58(5) Uiso 1 1 d DU . .
H78A H -0.2041 0.1493 -0.0184 0.874 Uiso 1 1 d R . .
H78B H -0.1762 0.1152 -0.0450 0.874 Uiso 1 1 d R . .
H78C H -0.1873 0.1624 -0.0599 0.874 Uiso 1 1 d R . .
C79 C 0.0573(17) -0.0389(11) -0.0812(11) 0.198(14) Uiso 1 1 d . . .
H79A H 0.0816 -0.0594 -0.0638 0.297 Uiso 1 1 calc R . .
H79B H 0.0663 -0.0434 -0.1081 0.297 Uiso 1 1 calc R . .
H79C H 0.0124 -0.0434 -0.0798 0.297 Uiso 1 1 calc R . .
C80 C 0.0765(13) 0.0099(9) -0.0675(8) 0.130(9) Uiso 1 1 d . . .
C81 C 0.0512(11) 0.0270(8) -0.0394(7) 0.109(7) Uiso 1 1 d . . .
H81 H 0.0234 0.0102 -0.0263 0.131 Uiso 1 1 calc R . .
C82 C 0.0623(12) 0.0673(8) -0.0277(8) 0.126(8) Uiso 1 1 d . . .
H82 H 0.0439 0.0790 -0.0063 0.151 Uiso 1 1 calc R . .
C83 C 0.1045(11) 0.0932(7) -0.0494(7) 0.100(7) Uiso 1 1 d . . .
C84 C 0.1323(10) 0.0746(7) -0.0786(6) 0.098(7) Uiso 1 1 d . . .
H84 H 0.1623 0.0898 -0.0914 0.117 Uiso 1 1 calc R . .
C85 C 0.1144(13) 0.0299(9) -0.0899(9) 0.139(9) Uiso 1 1 d . . .
H85 H 0.1290 0.0163 -0.1118 0.166 Uiso 1 1 calc R . .
C86 C 0.1273(10) 0.1632(7) -0.0624(7) 0.091(6) Uiso 1 1 d . . .
H86 H 0.1216 0.1553 -0.0892 0.109 Uiso 1 1 calc R . .
C87 C 0.1440(11) 0.2081(7) -0.0529(7) 0.098(7) Uiso 1 1 d . . .
C88 C 0.1696(10) 0.2540(7) -0.0005(7) 0.095(7) Uiso 1 1 d . . .
H88 H 0.1777 0.2585 0.0270 0.114 Uiso 1 1 calc R . .
C89 C 0.1769(11) 0.2876(7) -0.0251(7) 0.107(7) Uiso 1 1 d . . .
C90 C 0.1675(12) 0.2790(9) -0.0681(8) 0.129(9) Uiso 1 1 d . . .
H90 H 0.1736 0.3012 -0.0861 0.155 Uiso 1 1 calc R . .
C91 C 0.1503(11) 0.2393(7) -0.0810(7) 0.109(7) Uiso 1 1 d . . .
H91 H 0.1428 0.2330 -0.1081 0.131 Uiso 1 1 calc R . .
C92 C 0.3704(15) 0.2521(9) -0.0982(9) 0.169(12) Uiso 1 1 d . . .
H92A H 0.4081 0.2644 -0.0834 0.253 Uiso 1 1 calc R . .
H92B H 0.3426 0.2753 -0.1087 0.253 Uiso 1 1 calc R . .
H92C H 0.3825 0.2346 -0.1197 0.253 Uiso 1 1 calc R . .
C93 C 0.3346(14) 0.2226(9) -0.0697(9) 0.142(10) Uiso 1 1 d . . .
C94 C 0.3158(12) 0.1825(8) -0.0858(8) 0.121(8) Uiso 1 1 d . . .
H94 H 0.3197 0.1750 -0.1121 0.146 Uiso 1 1 calc R . .
C95 C 0.2904(10) 0.1541(7) -0.0590(6) 0.094(7) Uiso 1 1 d . . .
H95 H 0.2809 0.1252 -0.0663 0.112 Uiso 1 1 calc R . .
C96 C 0.2800(11) 0.1685(7) -0.0230(7) 0.100(7) Uiso 1 1 d . . .
C97 C 0.2993(11) 0.2092(7) -0.0091(7) 0.102(7) Uiso 1 1 d . . .
H97 H 0.2939 0.2173 0.0169 0.123 Uiso 1 1 calc R . .
C98 C 0.3261(12) 0.2377(8) -0.0331(8) 0.122(8) Uiso 1 1 d . . .
H98 H 0.3379 0.2660 -0.0248 0.147 Uiso 1 1 calc R . .
C99 C 0.2589(8) 0.1010(5) 0.0067(5) 0.060(5) Uiso 1 1 d . . .
H99 H 0.2906 0.0880 -0.0063 0.072 Uiso 1 1 calc R . .
C100 C 0.2239(9) 0.0742(6) 0.0309(5) 0.072(5) Uiso 1 1 d . . .
C101 C 0.1426(9) 0.0724(6) 0.0690(5) 0.071(5) Uiso 1 1 d . . .
H101 H 0.1097 0.0866 0.0801 0.085 Uiso 1 1 calc R . .
C102 C 0.1542(9) 0.0311(6) 0.0792(5) 0.065(5) Uiso 1 1 d . . .
C103 C 0.1999(9) 0.0094(6) 0.0614(5) 0.079(6) Uiso 1 1 d . . .
H103 H 0.2063 -0.0205 0.0651 0.095 Uiso 1 1 calc R . .
C104 C 0.2347(9) 0.0324(6) 0.0390(5) 0.078(6) Uiso 1 1 d . . .
H104 H 0.2683 0.0186 0.0284 0.094 Uiso 1 1 calc R . .
C105 C 0.4153(13) 0.0147(8) -0.0128(8) 0.144(10) Uiso 1 1 d . . .
H10A H 0.3992 0.0166 -0.0406 0.215 Uiso 1 1 calc R . .
H10B H 0.3843 0.0003 0.0013 0.215 Uiso 1 1 calc R . .
H10C H 0.4545 -0.0017 -0.0098 0.215 Uiso 1 1 calc R . .
C106 C 0.4287(11) 0.0643(7) 0.0054(7) 0.107(7) Uiso 1 1 d . . .
C107 C 0.4624(11) 0.0906(7) -0.0164(7) 0.107(7) Uiso 1 1 d . . .
H107 H 0.4773 0.0797 -0.0393 0.128 Uiso 1 1 calc R . .
C108 C 0.4749(11) 0.1326(7) -0.0054(7) 0.106(7) Uiso 1 1 d . . .
H108 H 0.4998 0.1506 -0.0196 0.127 Uiso 1 1 calc R . .
C109 C 0.4486(9) 0.1478(6) 0.0286(6) 0.075(6) Uiso 1 1 d . . .
C110 C 0.4066(10) 0.0745(6) 0.0380(6) 0.088(6) Uiso 1 1 d . . .
H110 H 0.3849 0.0546 0.0524 0.106 Uiso 1 1 calc R . .
C111 C 0.4179(9) 0.1183(6) 0.0505(6) 0.087(6) Uiso 1 1 d . . .
H111 H 0.4041 0.1275 0.0743 0.104 Uiso 1 1 calc R . .
C112 C 0.4598(10) 0.2234(7) 0.0241(7) 0.097(7) Uiso 1 1 d . . .
H112 H 0.4434 0.2223 -0.0028 0.116 Uiso 1 1 calc R . .
C113 C 0.4782(9) 0.2636(6) 0.0398(6) 0.077(6) Uiso 1 1 d . . .
C114 C 0.5125(9) 0.3007(6) 0.0966(6) 0.088(6) Uiso 1 1 d . . .
H114 H 0.5262 0.3013 0.1238 0.106 Uiso 1 1 calc R . .
C115 C 0.5092(10) 0.3408(6) 0.0758(6) 0.086(6) Uiso 1 1 d . . .
C116 C 0.4928(9) 0.3386(7) 0.0369(6) 0.086(6) Uiso 1 1 d . . .
H116 H 0.4921 0.3642 0.0219 0.104 Uiso 1 1 calc R . .
C117 C 0.4771(9) 0.3007(6) 0.0181(6) 0.086(6) Uiso 1 1 d . . .
H117 H 0.4657 0.3001 -0.0094 0.104 Uiso 1 1 calc R . .
C118 C 0.5283(9) 0.3790(6) 0.0982(5) 0.075(6) Uiso 1 1 d . . .
C119 C 0.5059(9) 0.3918(6) 0.1311(5) 0.069(5) Uiso 1 1 d . . .
H119 H 0.4770 0.3729 0.1410 0.082 Uiso 1 1 calc R . .
C120 C 0.5615(9) 0.4552(6) 0.1366(6) 0.079(6) Uiso 1 1 d . . .
C121 C 0.5852(11) 0.4461(7) 0.1005(6) 0.101(7) Uiso 1 1 d . . .
H121 H 0.6118 0.4660 0.0897 0.121 Uiso 1 1 calc R . .
C122 C 0.5691(9) 0.4085(6) 0.0815(6) 0.085(6) Uiso 1 1 d . . .
H122 H 0.5848 0.4019 0.0575 0.102 Uiso 1 1 calc R . .
C123 C 0.5737(9) 0.4919(6) 0.1580(6) 0.079(6) Uiso 1 1 d . . .
H123 H 0.6041 0.5110 0.1498 0.094 Uiso 1 1 calc R . .
C124 C 0.5531(12) 0.5459(7) 0.2061(5) 0.260(8) Uiso 1 1 d GD . .
C125 C 0.5556(12) 0.5835(8) 0.1846(5) 0.260(8) Uiso 1 1 d GD . .
H125 H 0.5447 0.5832 0.1571 0.312 Uiso 1 1 calc R . .
C126 C 0.5740(11) 0.6216(7) 0.2035(6) 0.260(8) Uiso 1 1 d GD . .
H126 H 0.5757 0.6474 0.1889 0.312 Uiso 1 1 calc R . .
C127 C 0.5899(9) 0.6221(7) 0.2439(6) 0.260(8) Uiso 1 1 d GD . .
C128 C 0.5874(11) 0.5845(8) 0.2653(5) 0.260(8) Uiso 1 1 d GD . .
H128 H 0.5983 0.5849 0.2928 0.312 Uiso 1 1 calc R . .
C129 C 0.5690(13) 0.5464(7) 0.2464(5) 0.260(8) Uiso 1 1 d GD . .
H129 H 0.5673 0.5207 0.2610 0.312 Uiso 1 1 calc R . .
C130 C 0.6112(16) 0.6662(12) 0.2657(9) 0.260(8) Uiso 1 1 d D . .
H13A H 0.6558 0.6713 0.2640 0.390 Uiso 1 1 calc R . .
H13B H 0.6042 0.6643 0.2933 0.390 Uiso 1 1 calc R . .
H13C H 0.5866 0.6900 0.2532 0.390 Uiso 1 1 calc R . .
C131 C 0.783(2) 0.4375(14) 0.3170(10) 0.254(19) Uiso 1 1 d D . .
H13D H 0.7768 0.4571 0.3384 0.381 Uiso 1 1 calc R . .
H13E H 0.8068 0.4522 0.2982 0.381 Uiso 1 1 calc R . .
H13F H 0.8072 0.4124 0.3276 0.381 Uiso 1 1 calc R . .
C132 C 0.7175(9) 0.4223(11) 0.2956(6) 0.193(13) Uiso 1 1 d GD . .
C133 C 0.6794(14) 0.4585(8) 0.2925(7) 0.248(19) Uiso 1 1 d GD . .
H133 H 0.6954 0.4852 0.3025 0.297 Uiso 1 1 calc R . .
C134 C 0.6178(13) 0.4556(7) 0.2749(7) 0.210(15) Uiso 1 1 d GD . .
H134 H 0.5918 0.4803 0.2728 0.252 Uiso 1 1 calc R . .
C135 C 0.5944(9) 0.4164(9) 0.2603(6) 0.130(9) Uiso 1 1 d GD . .
C136 C 0.6325(14) 0.3803(6) 0.2634(7) 0.215(16) Uiso 1 1 d GD . .
H136 H 0.6164 0.3535 0.2534 0.258 Uiso 1 1 calc R . .
C137 C 0.6940(13) 0.3832(8) 0.2810(7) 0.231(17) Uiso 1 1 d GD . .
H137 H 0.7201 0.3585 0.2831 0.277 Uiso 1 1 calc R . .
C138 C 0.5061(13) 0.3791(9) 0.2448(8) 0.133(9) Uiso 1 1 d . . .
H138 H 0.5272 0.3574 0.2607 0.159 Uiso 1 1 calc R . .
C139 C 0.4392(13) 0.3735(8) 0.2237(8) 0.122(8) Uiso 1 1 d . . .
C140 C 0.3556(11) 0.4031(7) 0.1843(6) 0.092(6) Uiso 1 1 d . . .
H140 H 0.3395 0.4258 0.1677 0.110 Uiso 1 1 calc R . .
C141 C 0.3160(12) 0.3671(7) 0.1901(6) 0.092(6) Uiso 1 1 d . . .
C142 C 0.3428(14) 0.3306(9) 0.2113(8) 0.133(9) Uiso 1 1 d . . .
H142 H 0.3193 0.3050 0.2127 0.159 Uiso 1 1 calc R . .
C143 C 0.4032(13) 0.3334(8) 0.2297(8) 0.127(9) Uiso 1 1 d . . .
H143 H 0.4214 0.3107 0.2456 0.152 Uiso 1 1 calc R . .
C144 C 0.4146(15) 0.4971(10) -0.0085(9) 0.175(12) Uiso 1 1 d . . .
H14D H 0.3880 0.4732 -0.0187 0.263 Uiso 1 1 calc R . .
H14E H 0.4571 0.4931 -0.0155 0.263 Uiso 1 1 calc R . .
H14F H 0.3973 0.5241 -0.0199 0.263 Uiso 1 1 calc R . .
C145 C 0.4167(12) 0.4989(8) 0.0353(8) 0.114(8) Uiso 1 1 d . . .
C146 C 0.4298(14) 0.5374(10) 0.0580(9) 0.150(10) Uiso 1 1 d . . .
H146 H 0.4406 0.5635 0.0463 0.180 Uiso 1 1 calc R . .
C147 C 0.4260(10) 0.5348(7) 0.0961(7) 0.106(7) Uiso 1 1 d . . .
H147 H 0.4315 0.5602 0.1114 0.127 Uiso 1 1 calc R . .
C148 C 0.4142(10) 0.4959(7) 0.1150(7) 0.092(6) Uiso 1 1 d . . .
C149 C 0.4031(10) 0.4615(7) 0.0941(6) 0.094(7) Uiso 1 1 d . . .
H149 H 0.3940 0.4358 0.1071 0.113 Uiso 1 1 calc R . .
C150 C 0.4038(12) 0.4599(8) 0.0533(8) 0.123(8) Uiso 1 1 d . . .
H150 H 0.3960 0.4342 0.0388 0.147 Uiso 1 1 calc R . .
C151 C 0.3917(10) 0.5269(6) 0.1755(6) 0.088(6) Uiso 1 1 d . . .
H151 H 0.3694 0.5494 0.1614 0.106 Uiso 1 1 calc R . .
C152 C 0.3977(10) 0.5270(7) 0.2168(6) 0.091(6) Uiso 1 1 d . . .
C153 C 0.4343(10) 0.4915(6) 0.2769(6) 0.088(6) Uiso 1 1 d . . .
H153 H 0.4546 0.4674 0.2896 0.106 Uiso 1 1 calc R . .
C154 C 0.4084(9) 0.5220(6) 0.2996(6) 0.081(6) Uiso 1 1 d . . .
C155 C 0.3748(12) 0.5552(8) 0.2785(7) 0.118(8) Uiso 1 1 d . . .
H155 H 0.3554 0.5765 0.2927 0.142 Uiso 1 1 calc R . .
C156 C 0.3691(11) 0.5580(7) 0.2391(7) 0.113(8) Uiso 1 1 d . . .
H156 H 0.3458 0.5808 0.2262 0.136 Uiso 1 1 calc R . .
C157 C 0.4104(9) 0.5165(6) 0.3409(6) 0.079(6) Uiso 1 1 d . . .
C158 C 0.4025(9) 0.4787(6) 0.3587(6) 0.080(6) Uiso 1 1 d . . .
H158 H 0.3943 0.4539 0.3428 0.096 Uiso 1 1 calc R . .
C159 C 0.4218(9) 0.5083(6) 0.4214(6) 0.082(6) Uiso 1 1 d . . .
C160 C 0.4320(11) 0.5477(7) 0.4052(7) 0.108(7) Uiso 1 1 d . . .
H160 H 0.4428 0.5718 0.4214 0.129 Uiso 1 1 calc R . .
C161 C 0.4262(10) 0.5518(7) 0.3634(7) 0.101(7) Uiso 1 1 d . . .
H161 H 0.4333 0.5786 0.3516 0.121 Uiso 1 1 calc R . .
C162 C 0.4222(9) 0.4997(7) 0.4625(6) 0.088(6) Uiso 1 1 d . . .
H162 H 0.4358 0.5222 0.4801 0.106 Uiso 1 1 calc R . .
C163 C 0.4075(11) 0.4597(8) 0.5184(7) 0.101(7) Uiso 1 1 d . . .
C164 C 0.3892(13) 0.4938(9) 0.5387(9) 0.143(10) Uiso 1 1 d . . .
H164 H 0.3751 0.5198 0.5262 0.171 Uiso 1 1 calc R . .
C165 C 0.3924(13) 0.4882(9) 0.5806(9) 0.145(10) Uiso 1 1 d . . .
H165 H 0.3836 0.5115 0.5970 0.173 Uiso 1 1 calc R . .
C166 C 0.4084(14) 0.4485(10) 0.5963(9) 0.144(10) Uiso 1 1 d . . .
C167 C 0.4239(13) 0.4149(9) 0.5745(8) 0.139(9) Uiso 1 1 d . . .
H167 H 0.4358 0.3880 0.5861 0.167 Uiso 1 1 calc R . .
C168 C 0.4218(11) 0.4214(8) 0.5333(7) 0.114(8) Uiso 1 1 d . . .
H168 H 0.4305 0.3984 0.5167 0.137 Uiso 1 1 calc R . .
C169 C 0.409(2) 0.4436(14) 0.6414(14) 0.26(2) Uiso 1 1 d . . .
H16A H 0.3873 0.4170 0.6471 0.388 Uiso 1 1 calc R . .
H16B H 0.3876 0.4681 0.6517 0.388 Uiso 1 1 calc R . .
H16C H 0.4525 0.4424 0.6539 0.388 Uiso 1 1 calc R . .
C170 C 0.2485(11) 0.6322(11) 0.3692(11) 0.199(14) Uiso 1 1 d D . .
H17A H 0.2040 0.6403 0.3657 0.299 Uiso 1 1 calc R . .
H17B H 0.2647 0.6324 0.3438 0.299 Uiso 1 1 calc R . .
H17C H 0.2721 0.6527 0.3868 0.299 Uiso 1 1 calc R . .
C171 C 0.2558(6) 0.5858(9) 0.3874(9) 0.132(9) Uiso 1 1 d D . .
C172 C 0.2563(7) 0.5809(8) 0.4251(7) 0.114(8) Uiso 1 1 d D . .
H172 H 0.2523 0.6054 0.4410 0.137 Uiso 1 1 calc R . .
C173 C 0.2624(7) 0.5422(7) 0.4418(7) 0.100(7) Uiso 1 1 d D . .
H173 H 0.2627 0.5390 0.4693 0.120 Uiso 1 1 calc R . .
C174 C 0.2686(7) 0.5051(7) 0.4169(6) 0.096(7) Uiso 1 1 d D . .
C175 C 0.2677(7) 0.5121(6) 0.3773(6) 0.086(6) Uiso 1 1 d D . .
H175 H 0.2715 0.4888 0.3600 0.103 Uiso 1 1 calc R . .
C176 C 0.2612(7) 0.5526(7) 0.3635(7) 0.103(7) Uiso 1 1 d D . .
H176 H 0.2606 0.5576 0.3362 0.124 Uiso 1 1 calc R . .
C177 C 0.2523(10) 0.4506(6) 0.4614(6) 0.091(6) Uiso 1 1 d . . .
H177 H 0.2196 0.4673 0.4700 0.109 Uiso 1 1 calc R . .
C178 C 0.2670(9) 0.4096(6) 0.4779(6) 0.079(6) Uiso 1 1 d . . .
C179 C 0.3300(10) 0.3495(7) 0.4807(6) 0.095(7) Uiso 1 1 d . . .
H179 H 0.3627 0.3341 0.4707 0.114 Uiso 1 1 calc R . .
C180 C 0.2998(11) 0.3310(7) 0.5099(6) 0.096(7) Uiso 1 1 d . . .
C181 C 0.2538(11) 0.3550(7) 0.5228(7) 0.101(7) Uiso 1 1 d . . .
H181 H 0.2325 0.3442 0.5434 0.121 Uiso 1 1 calc R . .
C182 C 0.2371(11) 0.3939(6) 0.5074(6) 0.107(7) Uiso 1 1 d . . .
H182 H 0.2047 0.4100 0.5171 0.128 Uiso 1 1 calc R . .
C183 C 0.6471(11) 0.3346(6) 0.5415(6) 0.42(4) Uiso 1 1 d RD . .
H18A H 0.6910 0.3413 0.5387 0.623 Uiso 1 1 calc R . .
H18B H 0.6437 0.3044 0.5489 0.623 Uiso 1 1 calc R . .
H18C H 0.6328 0.3529 0.5618 0.623 Uiso 1 1 calc R . .
C184 C 0.5991(10) 0.3442(5) 0.4956(7) 0.229(8) Uiso 1 1 d GD . .
C185 C 0.5877(11) 0.3869(5) 0.4856(7) 0.229(8) Uiso 1 1 d GD . .
H185 H 0.6187 0.4080 0.4931 0.275 Uiso 1 1 calc R . .
C186 C 0.5309(11) 0.3987(6) 0.4646(7) 0.229(8) Uiso 1 1 d G . .
H186 H 0.5231 0.4279 0.4578 0.275 Uiso 1 1 calc R . .
C187 C 0.4855(10) 0.3678(7) 0.4537(7) 0.229(8) Uiso 1 1 d GD . .
C188 C 0.4969(11) 0.3251(6) 0.4636(7) 0.229(8) Uiso 1 1 d G . .
H188 H 0.4659 0.3040 0.4561 0.275 Uiso 1 1 calc R . .
C189 C 0.5537(11) 0.3133(5) 0.4846(7) 0.229(8) Uiso 1 1 d GD . .
H189 H 0.5615 0.2841 0.4914 0.275 Uiso 1 1 calc R . .
C190 C 0.4224(17) 0.3548(9) 0.3904(10) 0.161(11) Uiso 1 1 d D . .
H190 H 0.4545 0.3380 0.3812 0.194 Uiso 1 1 calc R . .
C191 C 0.3603(14) 0.3607(9) 0.3661(8) 0.129(9) Uiso 1 1 d . . .
C192 C 0.2661(12) 0.3902(7) 0.3618(7) 0.107(7) Uiso 1 1 d . . .
H192 H 0.2356 0.4064 0.3733 0.129 Uiso 1 1 calc R . .
C193 C 0.2468(13) 0.3652(7) 0.3263(7) 0.103(7) Uiso 1 1 d . . .
C194 C 0.2896(12) 0.3414(7) 0.3144(7) 0.111(8) Uiso 1 1 d . . .
H194 H 0.2787 0.3246 0.2916 0.133 Uiso 1 1 calc R . .
C195 C 0.3496(13) 0.3387(8) 0.3325(7) 0.119(8) Uiso 1 1 d . . .
H195 H 0.3812 0.3226 0.3221 0.142 Uiso 1 1 calc R . .
N1 N 0.4971(8) -0.0406(5) 0.2866(5) 0.090(5) Uiso 1 1 d . . .
N2 N 0.4325(7) 0.0035(5) 0.3361(4) 0.071(4) Uiso 1 1 d . . .
N3 N 0.5067(10) 0.0698(6) 0.2871(3) 0.118(6) Uiso 1 1 d D . .
N4 N 0.3806(8) 0.0715(5) 0.2718(4) 0.077(4) Uiso 1 1 d D . .
N5 N 0.3680(6) -0.0296(4) 0.2558(4) 0.063(4) Uiso 1 1 d D . .
N8 N 0.5980(7) 0.1878(5) 0.0695(4) 0.073(4) Uiso 1 1 d D . .
N9 N 0.5610(8) 0.2162(5) 0.1600(5) 0.090(5) Uiso 1 1 d D . .
N10 N 0.4385(8) 0.2054(4) 0.1339(4) 0.070(4) Uiso 1 1 d D . .
N11 N 0.1900(8) 0.1850(4) 0.0761(4) 0.074(4) Uiso 1 1 d D . .
N12 N 0.0715(10) 0.1754(6) 0.0440(6) 0.120(6) Uiso 1 1 d D . .
N13 N 0.1203(8) 0.1349(5) -0.0380(5) 0.087(5) Uiso 1 1 d . . .
N14 N 0.1523(8) 0.2171(5) -0.0131(5) 0.089(5) Uiso 1 1 d . . .
N15 N 0.2494(7) 0.1412(5) 0.0020(4) 0.073(4) Uiso 1 1 d . . .
N16 N 0.1735(7) 0.0945(4) 0.0449(4) 0.073(4) Uiso 1 1 d . . .
N17 N 0.4633(7) 0.1880(5) 0.0433(4) 0.075(4) Uiso 1 1 d D . .
N18 N 0.4981(7) 0.2637(5) 0.0805(4) 0.079(5) Uiso 1 1 d D . .
N19 N 0.5182(8) 0.4257(5) 0.1505(4) 0.085(5) Uiso 1 1 d D . .
N20 N 0.5483(8) 0.5024(5) 0.1873(4) 0.093(5) Uiso 1 1 d D . .
N21 N 0.5317(9) 0.4166(6) 0.2389(5) 0.098(5) Uiso 1 1 d . . .
N22 N 0.4117(8) 0.4055(5) 0.2010(5) 0.083(5) Uiso 1 1 d . . .
N23 N 0.4157(8) 0.4971(5) 0.1570(5) 0.086(5) Uiso 1 1 d . . .
N24 N 0.4319(8) 0.4946(5) 0.2362(5) 0.098(5) Uiso 1 1 d . . .
N25 N 0.4056(8) 0.4746(5) 0.3958(5) 0.094(5) Uiso 1 1 d . . .
N26 N 0.4069(7) 0.4667(5) 0.4762(5) 0.085(5) Uiso 1 1 d . . .
N27 N 0.2826(8) 0.4642(5) 0.4355(5) 0.079(5) Uiso 1 1 d . . .
N28 N 0.3143(7) 0.3885(5) 0.4662(4) 0.076(4) Uiso 1 1 d . . .
N29 N 0.3242(8) 0.3908(5) 0.3780(5) 0.085(5) Uiso 1 1 d D . .
N30 N 0.4310(10) 0.3740(5) 0.4256(7) 0.150(8) Uiso 1 1 d D . .
O1 O 0.3332(10) 0.3569(7) 0.0780(6) 0.162(7) Uiso 1 1 d . . .
O2 O 0.3678(12) 0.3061(7) 0.1220(7) 0.180(8) Uiso 1 1 d . . .
O3 O 0.2609(11) 0.3054(6) 0.0903(6) 0.162(7) Uiso 1 1 d . . .
O4 O 0.3408(10) 0.2883(7) 0.0587(7) 0.169(7) Uiso 1 1 d . . .
O5 O 0.2432(12) 0.1046(7) 0.1516(7) 0.181(8) Uiso 1 1 d . . .
O6 O 0.3541(9) 0.1071(5) 0.1744(5) 0.137(6) Uiso 1 1 d . . .
O7 O 0.2972(10) 0.0450(7) 0.1621(6) 0.162(7) Uiso 1 1 d . . .
O8 O 0.3157(9) 0.0902(6) 0.1109(6) 0.157(7) Uiso 1 1 d . . .
O9 O 0.2661(10) 0.4822(7) 0.2194(7) 0.174(7) Uiso 1 1 d . . .
O10 O 0.1954(12) 0.4332(8) 0.2358(7) 0.189(8) Uiso 1 1 d . . .
O11 O 1.0662(12) 0.2510(6) 0.2046(7) 0.182(8) Uiso 1 1 d . . .
O12 O 0.9729(12) 0.2095(9) 0.2060(8) 0.217(10) Uiso 1 1 d . . .
O13 O 0.970(2) 0.2516(12) 0.1490(14) 0.335(19) Uiso 1 1 d . . .
O14 O 0.6823(17) 0.4014(12) 0.0378(15) 0.42(3) Uiso 1 1 d D . .
O15 O 0.8018(16) 0.4081(10) 0.0368(12) 0.330(18) Uiso 1 1 d D . .
O16 O 0.625(2) 0.6369(14) 0.0701(13) 0.331(19) Uiso 1 1 d . . .
O17 O 0.5113(19) 0.6213(11) 0.0553(11) 0.284(14) Uiso 1 1 d . . .
O18 O 0.5849(13) 0.5742(9) 0.0895(8) 0.222(10) Uiso 1 1 d . . .
O19 O 0.3365(12) 0.8711(9) 0.0525(8) 0.207(10) Uiso 1 1 d . . .
O20 O 0.3065(12) 0.9369(7) 0.0509(7) 0.178(8) Uiso 1 1 d . . .
O21 O 0.4126(14) 0.9204(8) 0.0684(8) 0.202(9) Uiso 1 1 d . . .
O22 O 0.6251(15) 0.9476(9) 0.1062(9) 0.242(11) Uiso 1 1 d . . .
O23 O 0.7158(14) 0.9593(8) 0.0669(9) 0.234(11) Uiso 1 1 d . . .
O24 O 0.7065(18) 1.0054(13) 0.1094(12) 0.306(16) Uiso 1 1 d . . .
O25 O 0.3646(9) 0.9128(5) 0.0074(6) 0.141(6) Uiso 1 1 d . . .
O26 O 0.739(2) 0.9399(16) 0.1378(16) 0.39(2) Uiso 1 1 d . . .
O27 O 0.7335(17) 0.4761(10) 0.0384(12) 0.337(19) Uiso 1 1 d D . .
O28 O 0.589(2) 0.5962(13) 0.0279(14) 0.344(19) Uiso 1 1 d . . .
O29 O 0.961(2) 0.2771(13) 0.2135(13) 0.322(17) Uiso 1 1 d . . .
O30 O 0.753(3) 0.4277(16) 0.0992(12) 0.61(5) Uiso 1 1 d D . .
Cl1 Cl 0.3018(3) 0.0863(2) 0.14906(17) 0.105(2) Uani 1 1 d . . .
Cl2 Cl 0.3247(4) 0.3141(2) 0.0873(2) 0.123(2) Uani 1 1 d . . .
Cl3 Cl 0.2500 0.4568(3) 0.2500 0.142(4) Uani 1 2 d S . .
Cl4 Cl 0.2500 0.2533(3) 0.2500 0.153(5) Uani 1 2 d S . .
Cl5 Cl 0.5763(6) 0.6137(3) 0.0716(3) 0.174(3) Uiso 1 1 d . . .
Cl6 Cl 0.3564(4) 0.9144(3) 0.04580(19) 0.122(2) Uani 1 1 d . . .
Cl7 Cl 0.6961(6) 0.9601(4) 0.1077(3) 0.193(4) Uiso 1 1 d . . .
Cl8 Cl 0.9964(6) 0.2498(4) 0.1918(4) 0.200(4) Uiso 1 1 d . . .
Cl9 Cl 0.7438(7) 0.4193(4) 0.0560(4) 0.256(5) Uiso 1 1 d . . .
Co1 Co 0.43865(13) 0.01738(8) 0.27567(7) 0.0750(9) Uani 1 1 d . . .
Co2 Co 0.15648(13) 0.15762(9) 0.02057(8) 0.0840(10) Uani 1 1 d . . .
Co3 Co 0.51686(13) 0.20038(8) 0.10203(7) 0.0722(9) Uani 1 1 d . . .
Co4 Co 0.47722(14) 0.45642(9) 0.19753(8) 0.0866(10) Uani 1 1 d . . .
Co5 Co 0.36410(14) 0.42474(9) 0.42877(8) 0.0852(10) Uani 1 1 d . . .

loop_
_atom_site_aniso_label
_atom_site_aniso_U_11
_atom_site_aniso_U_22
_atom_site_aniso_U_33
_atom_site_aniso_U_23
_atom_site_aniso_U_13
_atom_site_aniso_U_12
Cl1 0.126(6) 0.105(5) 0.088(4) 0.013(4) 0.027(4) 0.025(4)
Cl2 0.152(7) 0.103(5) 0.122(6) 0.004(4) 0.048(5) 0.030(4)
Cl3 0.189(13) 0.112(7) 0.138(9) 0.000 0.071(9) 0.000
Cl4 0.265(14) 0.093(6) 0.112(7) 0.000 0.065(8) 0.000
Cl6 0.110(6) 0.169(7) 0.091(5) -0.014(4) 0.024(4) 0.014(5)
Co1 0.075(2) 0.087(2) 0.0628(18) 0.0051(14) 0.0101(15) -0.0033(16)
Co2 0.082(2) 0.098(2) 0.0706(19) -0.0112(15) 0.0049(16) 0.0144(17)
Co3 0.078(2) 0.0808(19) 0.0604(17) 0.0010(14) 0.0174(15) 0.0036(15)
Co4 0.091(2) 0.080(2) 0.091(2) 0.0132(16) 0.0218(18) -0.0057(17)
Co5 0.086(2) 0.085(2) 0.084(2) -0.0164(16) 0.0080(17) 0.0082(17)

loop_
_atom_type_symbol
_atom_type_description
_atom_type_scat_dispersion_real
_atom_type_scat_dispersion_imag
_atom_type_scat_source
C C 0.0033 0.0016 'International Tables Vol C Tables 4.2.6.8 and 6.1.1.4'
H H 0.0000 0.0000 'International Tables Vol C Tables 4.2.6.8 and 6.1.1.4'
N N 0.0061 0.0033 'International Tables Vol C Tables 4.2.6.8 and 6.1.1.4'
O O 0.0106 0.0060 'International Tables Vol C Tables 4.2.6.8 and 6.1.1.4'
Cl Cl 0.1484 0.1585 'International Tables Vol C Tables 4.2.6.8 and 6.1.1.4'
Co Co 0.3494 0.9721 'International Tables Vol C Tables 4.2.6.8 and 6.1.1.4'

loop_
_geom_angle_atom_site_label_1
_geom_angle_atom_site_label_2
_geom_angle_atom_site_label_3
_geom_angle
_geom_angle_site_symmetry_1
_geom_angle_site_symmetry_3
C2 C1 H1A 108.9 . .
C2 C1 H1B 108.3 . .
H1A C1 H1B 109.5 . .
C2 C1 H1C 111.2 . .
H1A C1 H1C 109.5 . .
H1B C1 H1C 109.5 . .
C3 C2 C7 120.0 . .
C3 C2 C1 122(2) . .
C7 C2 C1 118(2) . .
C2 C3 C4 120.0 . .
C2 C3 H3 120.0 . .
C4 C3 H3 120.0 . .
C5 C4 C3 120.0 . .
C5 C4 H4 120.0 . .
C3 C4 H4 120.0 . .
N1 C5 C6 123.0(15) . .
N1 C5 C4 116.9(15) . .
C6 C5 C4 120.0 . .
C5 C6 C7 120.0 . .
C5 C6 H6 120.0 . .
C7 C6 H6 120.0 . .
C6 C7 C2 120.0 . .
C6 C7 H7 120.0 . .
C2 C7 H7 120.0 . .
N1 C8 C9 119.0(19) . .
N1 C8 H8 120.5 . .
C9 C8 H8 120.5 . .
N2 C9 C8 119.7(18) . .
N2 C9 C13 118.1(17) . .
C8 C9 C13 122.2(18) . .
N2 C10 C11 122.4(17) . .
N2 C10 H10 118.8 . .
C11 C10 H10 118.8 . .
C12 C11 C10 117.3(17) . .
C12 C11 C102 120.3(17) . 2
C10 C11 C102 122.3(17) . 2
C11 C12 C13 119.5(18) . .
C11 C12 H12 120.2 . .
C13 C12 H12 120.2 . .
C12 C13 C9 120.7(19) . .
C12 C13 H13 119.6 . .
C9 C13 H13 119.6 . .
C15 C14 H14A 109.5 . .
C15 C14 H14B 109.7 . .
H14A C14 H14B 109.5 . .
C15 C14 H14C 109.3 . .
H14A C14 H14C 109.5 . .
H14B C14 H14C 109.5 . .
N3 C18 C19 119(2) . .
N3 C18 C17 121(2) . .
C19 C18 C17 120.0 . .
C18 C19 C20 120.0 . .
C18 C19 H19 120.0 . .
C20 C19 H19 120.0 . .
C15 C20 C19 120.0 . .
C15 C20 H20 120.0 . .
C19 C20 H20 120.0 . .
C16 C15 C20 120.0 . .
C16 C15 C14 118(2) . .
C20 C15 C14 122(2) . .
C15 C16 C17 120.0 . .
C15 C16 H16 120.0 . .
C17 C16 H16 120.0 . .
C16 C17 C18 120.0 . .
C16 C17 H17 120.0 . .
C18 C17 H17 120.0 . .
N3 C21 C22 123(2) . .
N3 C21 H21 118.5 . .
C22 C21 H21 118.5 . .
C26 C22 N4 119(2) . .
C26 C22 C21 129(2) . .
N4 C22 C21 112.5(19) . .
C24 C23 N4 122.7(18) . .
C24 C23 H23 118.7 . .
N4 C23 H23 118.7 . .
C23 C24 C25 120(2) . .
C23 C24 C24 121.3(13) . 2
C25 C24 C24 118.7(13) . 2
C26 C25 C24 115(2) . .
C26 C25 H25 122.6 . .
C24 C25 H25 122.6 . .
C22 C26 C25 124(2) . .
C22 C26 H26 117.9 . .
C25 C26 H26 117.9 . .
C28 C27 H27A 109.5 . .
C28 C27 H27B 109.5 . .
H27A C27 H27B 109.5 . .
C28 C27 H27C 109.5 . .
H27A C27 H27C 109.5 . .
H27B C27 H27C 109.5 . .
C29 C28 C33 125(2) . .
C29 C28 C27 117.2(13) . .
C33 C28 C27 117.9(11) . .
C28 C29 C30 117(2) . .
C28 C29 H29 121.6 . .
C30 C29 H29 121.6 . .
C31 C30 C29 120.3(19) . .
C31 C30 H30 119.8 . .
C29 C30 H30 119.8 . .
C30 C31 C32 120.4(18) . .
C30 C31 N5 121.6(16) . .
C32 C31 N5 117.7(16) . .
C33 C32 C31 121.0(18) . .
C33 C32 H32 119.5 . .
C31 C32 H32 119.5 . .
C32 C33 C28 116.3(17) . .
C32 C33 H33 121.9 . .
C28 C33 H33 121.9 . .
N5 C34 C35 120.2(16) . .
N5 C34 H34 119.9 . .
C35 C34 H34 119.9 . .
N6 C35 C39 120.0 . .
N6 C35 C34 115.2(10) . .
C39 C35 C34 124.7(10) . .
C36 N6 C35 120.0 . .
C36 N6 Co1 127.2(6) . .
C35 N6 Co1 112.2(6) . .
N6 C36 C37 120.0 . .
N6 C36 H36 120.0 . .
C37 C36 H36 120.0 . .
C36 C37 C38 120.0 . .
C36 C37 C40 119.3(8) . .
C38 C37 C40 120.6(9) . .
C37 C38 C39 120.0 . .
C37 C38 H38 120.0 . .
C39 C38 H38 120.0 . .
C38 C39 C35 120.0 . .
C38 C39 H39 120.0 . .
C35 C39 H39 120.0 . .
C41 C40 C44 120.0 . .
C41 C40 C37 118.3(8) . .
C44 C40 C37 121.6(8) . .
C40 C41 N7 120.0 . .
C40 C41 H41 120.0 . .
N7 C41 H41 120.0 . .
C42 N7 C41 120.0 . .
C42 N7 Co3 110.8(5) . .
C41 N7 Co3 127.2(5) . .
C43 C42 N7 120.0 . .
C43 C42 C45 123.8(10) . .
N7 C42 C45 116.1(10) . .
C44 C43 C42 120.0 . .
C44 C43 H43 120.0 . .
C42 C43 H43 120.0 . .
C43 C44 C40 120.0 . .
C43 C44 H44 120.0 . .
C40 C44 H44 120.0 . .
N8 C45 C42 122.2(16) . .
N8 C45 H45 118.9 . .
C42 C45 H45 118.9 . .
C47 C46 C51 120.0 . .
C47 C46 N8 118.8(14) . .
C51 C46 N8 119.5(14) . .
C46 C47 C48 120.0 . .
C46 C47 H47 120.0 . .
C48 C47 H47 120.0 . .
C49 C48 C47 120.0 . .
C49 C48 H48 120.0 . .
C47 C48 H48 120.0 . .
C48 C49 C50 120.0 . .
C48 C49 C52 116(2) . .
C50 C49 C52 124(2) . .
C49 C50 C51 120.0 . .
C49 C50 H50 120.0 . .
C51 C50 H50 120.0 . .
C50 C51 C46 120.0 . .
C50 C51 H51 120.0 . .
C46 C51 H51 120.0 . .
C49 C52 H52A 109.5 . .
C49 C52 H52B 109.5 . .
H52A C52 H52B 109.5 . .
C49 C52 H52C 109.5 . .
H52A C52 H52C 109.5 . .
H52B C52 H52C 109.5 . .
C54 C53 H53A 108.6 . .
C54 C53 H53B 109.2 . .
H53A C53 H53B 109.5 . .
C54 C53 H53C 110.7 . .
H53A C53 H53C 109.5 . .
H53B C53 H53C 109.5 . .
C55 C54 C59 120.0 . .
C55 C54 C53 123.3(11) . .
C59 C54 C53 116.7(11) . .
C56 C55 C54 120.0 . .
C56 C55 H55 120.0 . .
C54 C55 H55 120.0 . .
C55 C56 C57 120.0 . .
C55 C56 H56 120.0 . .
C57 C56 H56 120.0 . .
C58 C57 C56 120.0 . .
C58 C57 N9 120(2) . .
C56 C57 N9 119(2) . .
C57 C58 C59 120.0 . .
C57 C58 H58 120.0 . .
C59 C58 H58 120.0 . .
C58 C59 C54 120.0 . .
C58 C59 H59 120.0 . .
C54 C59 H59 120.0 . .
N9 C60 C61 115(2) . .
N9 C60 H60 122.3 . .
C61 C60 H60 122.3 . .
C65 C61 N10 122(2) . .
C65 C61 C60 119(2) . .
N10 C61 C60 118.8(18) . .
N10 C62 C63 127.5(19) . .
N10 C62 H62 116.2 . .
C63 C62 H62 116.2 . .
C62 C63 C64 115(2) . .
C62 C63 C66 124.9(18) . .
C64 C63 C66 119.6(18) . .
C63 C64 C65 120(2) . .
C63 C64 H64 119.9 . .
C65 C64 H64 119.9 . .
C61 C65 C64 117(2) . .
C61 C65 H65 121.7 . .
C64 C65 H65 121.7 . .
C70 C66 C67 116(2) . .
C70 C66 C63 125.1(19) . .
C67 C66 C63 119.0(18) . .
N11 C67 C66 122(2) . .
N11 C67 H67 118.9 . .
C66 C67 H67 118.9 . .
N11 C68 C69 124(2) . .
N11 C68 C71 117.3(19) . .
C69 C68 C71 119(2) . .
C68 C69 C70 115(2) . .
C68 C69 H69 122.3 . .
C70 C69 H69 122.3 . .
C66 C70 C69 121(2) . .
C66 C70 H70 119.5 . .
C69 C70 H70 119.5 . .
N12 C71 C68 120(2) . .
N12 C71 H71 120.0 . .
C68 C71 H71 120.0 . .
C73 C72 C77 120.0 . .
C73 C72 N12 120(3) . .
C77 C72 N12 120(3) . .
C72 C73 C74 120.0 . .
C72 C73 H73 120.0 . .
C74 C73 H73 120.0 . .
C75 C74 C73 120.0 . .
C75 C74 H74 120.0 . .
C73 C74 H74 120.0 . .
C74 C75 C76 120.0 . .
C74 C75 C78 120.0 . .
C76 C75 C78 120.0 . .
C75 C76 C77 120.0 . .
C75 C76 H76 120.0 . .
C77 C76 H76 120.0 . .
C76 C77 C72 120.0 . .
C76 C77 H77 120.0 . .
C72 C77 H77 120.0 . .
C75 C78 H78A 104.8 . .
C75 C78 H78B 107.7 . .
H78A C78 H78B 109.5 . .
C75 C78 H78C 115.7 . .
H78A C78 H78C 109.5 . .
H78B C78 H78C 109.5 . .
C80 C79 H79A 109.5 . .
C80 C79 H79B 109.5 . .
H79A C79 H79B 109.5 . .
C80 C79 H79C 109.5 . .
H79A C79 H79C 109.5 . .
H79B C79 H79C 109.5 . .
C81 C80 C85 126(3) . .
C81 C80 C79 119(3) . .
C85 C80 C79 115(3) . .
C80 C81 C82 123(3) . .
C80 C81 H81 118.5 . .
C82 C81 H81 118.5 . .
C81 C82 C83 117(2) . .
C81 C82 H82 121.3 . .
C83 C82 H82 121.3 . .
C84 C83 N13 120(2) . .
C84 C83 C82 119(2) . .
N13 C83 C82 121(2) . .
C83 C84 C85 118(2) . .
C83 C84 H84 120.9 . .
C85 C84 H84 120.9 . .
C80 C85 C84 116(3) . .
C80 C85 H85 121.9 . .
C84 C85 H85 121.9 . .
N13 C86 C87 125(2) . .
N13 C86 H86 117.5 . .
C87 C86 H86 117.5 . .
N14 C87 C91 122(2) . .
N14 C87 C86 114.2(19) . .
C91 C87 C86 124(2) . .
N14 C88 C89 122(2) . .
N14 C88 H88 119.0 . .
C89 C88 H88 119.0 . .
C88 C89 C90 118(2) . .
C88 C89 C180 122(2) . 2
C90 C89 C180 120(2) . 2
C91 C90 C89 119(2) . .
C91 C90 H90 120.3 . .
C89 C90 H90 120.3 . .
C90 C91 C87 117(2) . .
C90 C91 H91 121.4 . .
C87 C91 H91 121.4 . .
C93 C92 H92A 109.5 . .
C93 C92 H92B 109.5 . .
H92A C92 H92B 109.5 . .
C93 C92 H92C 109.5 . .
H92A C92 H92C 109.5 . .
H92B C92 H92C 109.5 . .
C98 C93 C94 127(3) . .
C98 C93 C92 119(3) . .
C94 C93 C92 114(3) . .
C93 C94 C95 114(2) . .
C93 C94 H94 122.9 . .
C95 C94 H94 122.9 . .
C96 C95 C94 120(2) . .
C96 C95 H95 120.1 . .
C94 C95 H95 120.1 . .
C95 C96 C97 122(2) . .
C95 C96 N15 119(2) . .
C97 C96 N15 118(2) . .
C98 C97 C96 120(2) . .
C98 C97 H97 119.8 . .
C96 C97 H97 119.8 . .
C93 C98 C97 116(3) . .
C93 C98 H98 122.1 . .
C97 C98 H98 122.1 . .
N15 C99 C100 123.4(16) . .
N15 C99 H99 118.3 . .
C100 C99 H99 118.3 . .
C104 C100 N16 119.5(17) . .
C104 C100 C99 126.0(17) . .
N16 C100 C99 114.4(16) . .
N16 C101 C102 124.7(17) . .
N16 C101 H101 117.6 . .
C102 C101 H101 117.6 . .
C101 C102 C103 118.0(17) . .
C101 C102 C11 121.9(17) . 2
C103 C102 C11 119.8(17) . 2
C104 C103 C102 117.6(18) . .
C104 C103 H103 121.2 . .
C102 C103 H103 121.2 . .
C103 C104 C100 122.8(19) . .
C103 C104 H104 118.6 . .
C100 C104 H104 118.6 . .
C106 C105 H10A 109.5 . .
C106 C105 H10B 109.5 . .
H10A C105 H10B 109.5 . .
C106 C105 H10C 109.5 . .
H10A C105 H10C 109.5 . .
H10B C105 H10C 109.5 . .
C110 C106 C107 126(2) . .
C110 C106 C105 119(2) . .
C107 C106 C105 115(2) . .
C106 C107 C108 121(2) . .
C106 C107 H107 119.5 . .
C108 C107 H107 119.5 . .
C107 C108 C109 117(2) . .
C107 C108 H108 121.5 . .
C109 C108 H108 121.5 . .
N17 C109 C111 120.1(16) . .
N17 C109 C108 120.4(17) . .
C111 C109 C108 118.4(18) . .
C106 C110 C111 115(2) . .
C106 C110 H110 122.5 . .
C111 C110 H110 122.5 . .
C109 C111 C110 122.2(19) . .
C109 C111 H111 118.9 . .
C110 C111 H111 118.9 . .
N17 C112 C113 125(2) . .
N17 C112 H112 117.5 . .
C113 C112 H112 117.5 . .
C117 C113 C112 124(2) . .
C117 C113 N18 121.3(18) . .
C112 C113 N18 114.9(18) . .
N18 C114 C115 124(2) . .
N18 C114 H114 117.8 . .
C115 C114 H114 117.8 . .
C116 C115 C114 116.3(19) . .
C116 C115 C118 126.5(19) . .
C114 C115 C118 117.1(19) . .
C115 C116 C117 122(2) . .
C115 C116 H116 118.8 . .
C117 C116 H116 118.8 . .
C116 C117 C113 119(2) . .
C116 C117 H117 120.6 . .
C113 C117 H117 120.6 . .
C119 C118 C122 116.4(18) . .
C119 C118 C115 125.8(17) . .
C122 C118 C115 117.3(17) . .
N19 C119 C118 128.6(18) . .
N19 C119 H119 115.7 . .
C118 C119 H119 115.7 . .
C123 C120 C121 124.8(18) . .
C123 C120 N19 116.6(17) . .
C121 C120 N19 118.4(17) . .
C122 C121 C120 120(2) . .
C122 C121 H121 120.2 . .
C120 C121 H121 120.2 . .
C121 C122 C118 119.2(19) . .
C121 C122 H122 120.4 . .
C118 C122 H122 120.4 . .
N20 C123 C120 125.4(19) . .
N20 C123 H123 117.3 . .
C120 C123 H123 117.3 . .
C125 C124 C129 120.0 . .
C125 C124 N20 122.7(6) . .
C129 C124 N20 115.9(9) . .
C124 C125 C126 120.0 . .
C124 C125 H125 120.0 . .
C126 C125 H125 120.0 . .
C125 C126 C127 120.0 . .
C125 C126 H126 120.0 . .
C127 C126 H126 120.0 . .
C126 C127 C128 120.0 . .
C126 C127 C130 120(2) . .
C128 C127 C130 120(2) . .
C129 C128 C127 120.0 . .
C129 C128 H128 120.0 . .
C127 C128 H128 120.0 . .
C128 C129 C124 120.0 . .
C128 C129 H129 120.0 . .
C124 C129 H129 120.0 . .
C127 C130 H13A 109.5 . .
C127 C130 H13B 109.5 . .
H13A C130 H13B 109.5 . .
C127 C130 H13C 109.5 . .
H13A C130 H13C 109.5 . .
H13B C130 H13C 109.5 . .
C132 C131 H13D 109.5 . .
C132 C131 H13E 109.5 . .
H13D C131 H13E 109.5 . .
C132 C131 H13F 109.5 . .
H13D C131 H13F 109.5 . .
H13E C131 H13F 109.5 . .
C133 C132 C137 120.0 . .
C133 C132 C131 106(3) . .
C137 C132 C131 134(3) . .
C132 C133 C134 120.0 . .
C132 C133 H133 120.0 . .
C134 C133 H133 120.0 . .
C133 C134 C135 120.0 . .
C133 C134 H134 120.0 . .
C135 C134 H134 120.0 . .
C136 C135 C134 120.0 . .
C136 C135 N21 123(2) . .
C134 C135 N21 117(2) . .
C137 C136 C135 120.0 . .
C137 C136 H136 120.0 . .
C135 C136 H136 120.0 . .
C136 C137 C132 120.0 . .
C136 C137 H137 120.0 . .
C132 C137 H137 120.0 . .
N21 C138 C139 114(2) . .
N21 C138 H138 123.0 . .
C139 C138 H138 123.0 . .
N22 C139 C143 120(3) . .
N22 C139 C138 120(2) . .
C143 C139 C138 120(2) . .
N22 C140 C141 122(2) . .
N22 C140 H140 119.1 . .
C141 C140 H140 119.1 . .
C193 C141 C142 119(2) 2 .
C193 C141 C140 122(2) 2 .
C142 C141 C140 119(2) . .
C143 C142 C141 119(3) . .
C143 C142 H142 120.5 . .
C141 C142 H142 120.5 . .
C142 C143 C139 117(3) . .
C142 C143 H143 121.3 . .
C139 C143 H143 121.3 . .
C145 C144 H14D 109.5 . .
C145 C144 H14E 109.5 . .
H14D C144 H14E 109.5 . .
C145 C144 H14F 109.5 . .
H14D C144 H14F 109.5 . .
H14E C144 H14F 109.5 . .
C150 C145 C146 121(3) . .
C150 C145 C144 115(2) . .
C146 C145 C144 124(2) . .
C147 C146 C145 117(3) . .
C147 C146 H146 121.5 . .
C145 C146 H146 121.5 . .
C146 C147 C148 123(2) . .
C146 C147 H147 118.6 . .
C148 C147 H147 118.6 . .
C149 C148 C147 119(2) . .
C149 C148 N23 124(2) . .
C147 C148 N23 117.2(19) . .
C148 C149 C150 124(2) . .
C148 C149 H149 118.0 . .
C150 C149 H149 118.0 . .
C145 C150 C149 116(2) . .
C145 C150 H150 122.1 . .
C149 C150 H150 122.1 . .
N23 C151 C152 121(2) . .
N23 C151 H151 119.5 . .
C152 C151 H151 119.5 . .
N24 C152 C151 117.6(19) . .
N24 C152 C156 119(2) . .
C151 C152 C156 124(2) . .
C154 C153 N24 123.2(19) . .
C154 C153 H153 118.4 . .
N24 C153 H153 118.4 . .
C153 C154 C155 115(2) . .
C153 C154 C157 120.9(19) . .
C155 C154 C157 123.5(19) . .
C156 C155 C154 123(2) . .
C156 C155 H155 118.6 . .
C154 C155 H155 118.6 . .
C155 C156 C152 120(2) . .
C155 C156 H156 119.8 . .
C152 C156 H156 119.8 . .
C158 C157 C161 119(2) . .
C158 C157 C154 124.5(19) . .
C161 C157 C154 116.4(18) . .
N25 C158 C157 123.1(19) . .
N25 C158 H158 118.4 . .
C157 C158 H158 118.4 . .
C160 C159 N25 117.1(19) . .
C160 C159 C162 126(2) . .
N25 C159 C162 117.2(18) . .
C159 C160 C161 119(2) . .
C159 C160 H160 120.4 . .
C161 C160 H160 120.4 . .
C157 C161 C160 119(2) . .
C157 C161 H161 120.6 . .
C160 C161 H161 120.6 . .
N26 C162 C159 125(2) . .
N26 C162 H162 117.3 . .
C159 C162 H162 117.3 . .
C168 C163 C164 125(2) . .
C168 C163 N26 120(2) . .
C164 C163 N26 115(2) . .
C163 C164 C165 116(3) . .
C163 C164 H164 122.0 . .
C165 C164 H164 122.0 . .
C166 C165 C164 119(3) . .
C166 C165 H165 120.7 . .
C164 C165 H165 120.7 . .
C167 C166 C165 123(3) . .
C167 C166 C169 120(3) . .
C165 C166 C169 117(3) . .
C166 C167 C168 117(3) . .
C166 C167 H167 121.3 . .
C168 C167 H167 121.3 . .
C163 C168 C167 120(2) . .
C163 C168 H168 120.2 . .
C167 C168 H168 120.2 . .
C166 C169 H16A 109.5 . .
C166 C169 H16B 109.5 . .
H16A C169 H16B 109.5 . .
C166 C169 H16C 109.5 . .
H16A C169 H16C 109.5 . .
H16B C169 H16C 109.5 . .
C171 C170 H17A 109.5 . .
C171 C170 H17B 109.5 . .
H17A C170 H17B 109.5 . .
C171 C170 H17C 109.5 . .
H17A C170 H17C 109.5 . .
H17B C170 H17C 109.5 . .
C172 C171 C176 122(3) . .
C172 C171 C170 119(3) . .
C176 C171 C170 118(3) . .
C171 C172 C173 121(3) . .
C171 C172 H172 119.3 . .
C173 C172 H172 119.3 . .
C172 C173 C174 118(2) . .
C172 C173 H173 120.8 . .
C174 C173 H173 120.8 . .
C175 C174 N27 123.8(19) . .
C175 C174 C173 118(2) . .
N27 C174 C173 118.1(19) . .
C176 C175 C174 119(2) . .
C176 C175 H175 120.5 . .
C174 C175 H175 120.5 . .
C171 C176 C175 121(2) . .
C171 C176 H176 119.4 . .
C175 C176 H176 119.4 . .
N27 C177 C178 119(2) . .
N27 C177 H177 120.4 . .
C178 C177 H177 120.4 . .
N28 C178 C182 120.1(19) . .
N28 C178 C177 118.1(18) . .
C182 C178 C177 121.6(19) . .
N28 C179 C180 122(2) . .
N28 C179 H179 119.1 . .
C180 C179 H179 119.1 . .
C181 C180 C179 116(2) . .
C181 C180 C89 127(2) . 2
C179 C180 C89 117(2) . 2
C182 C181 C180 122(2) . .
C182 C181 H181 118.8 . .
C180 C181 H181 118.8 . .
C181 C182 C178 119(2) . .
C181 C182 H182 120.3 . .
C178 C182 H182 120.3 . .
C184 C183 H18A 109.5 . .
C184 C183 H18B 109.5 . .
H18A C183 H18B 109.5 . .
C184 C183 H18C 109.5 . .
H18A C183 H18C 109.5 . .
H18B C183 H18C 109.5 . .
C185 C184 C189 120.0 . .
C185 C184 C183 116.1(6) . .
C189 C184 C183 115.6(5) . .
C186 C185 C184 120.0 . .
C186 C185 H185 120.0 . .
C184 C185 H185 120.0 . .
C187 C186 C185 120.0 . .
C187 C186 H186 120.0 . .
C185 C186 H186 120.0 . .
C186 C187 C188 120.0 . .
C186 C187 N30 125.3(8) . .
C188 C187 N30 113.5(12) . .
C189 C188 C187 120.0 . .
C189 C188 H188 120.0 . .
C187 C188 H188 120.0 . .
C188 C189 C184 120.0 . .
C188 C189 H189 120.0 . .
C184 C189 H189 120.0 . .
N30 C190 C191 118(3) . .
N30 C190 H190 121.1 . .
C191 C190 H190 121.1 . .
N29 C191 C195 126(3) . .
N29 C191 C190 116(3) . .
C195 C191 C190 118(3) . .
N29 C192 C193 122(2) . .
N29 C192 H192 119.2 . .
C193 C192 H192 119.2 . .
C194 C193 C141 126(2) . 2
C194 C193 C192 116(3) . .
C141 C193 C192 118(2) 2 .
C193 C194 C195 124(3) . .
C193 C194 H194 117.9 . .
C195 C194 H194 117.9 . .
C191 C195 C194 115(3) . .
C191 C195 H195 122.6 . .
C194 C195 H195 122.6 . .
C8 N1 C5 121.4(18) . .
C8 N1 Co1 112.0(14) . .
C5 N1 Co1 124.5(13) . .
C9 N2 C10 121.7(16) . .
C9 N2 Co1 110.3(12) . .
C10 N2 Co1 126.6(12) . .
C21 N3 C18 116(3) . .
C21 N3 Co1 110.6(17) . .
C18 N3 Co1 132(2) . .
C23 N4 C22 119.1(17) . .
C23 N4 Co1 126.7(13) . .
C22 N4 Co1 114.1(14) . .
C34 N5 C31 121.5(15) . .
C34 N5 Co1 112.4(11) . .
C31 N5 Co1 122.6(11) . .
C45 N8 C46 122.6(15) . .
C45 N8 Co3 111.0(12) . .
C46 N8 Co3 123.1(11) . .
C60 N9 C57 116(2) . .
C60 N9 Co3 116.1(15) . .
C57 N9 Co3 127.7(16) . .
C62 N10 C61 118.4(17) . .
C62 N10 Co3 129.9(13) . .
C61 N10 Co3 111.6(14) . .
C67 N11 C68 121.3(19) . .
C67 N11 Co2 126.1(14) . .
C68 N11 Co2 112.5(14) . .
C71 N12 C72 119(2) . .
C71 N12 Co2 112.9(19) . .
C72 N12 Co2 127.2(19) . .
C86 N13 C83 121.5(19) . .
C86 N13 Co2 109.6(15) . .
C83 N13 Co2 127.5(14) . .
C88 N14 C87 121.3(19) . .
C88 N14 Co2 126.5(16) . .
C87 N14 Co2 110.1(13) . .
C99 N15 C96 125.6(16) . .
C99 N15 Co2 109.0(12) . .
C96 N15 Co2 122.0(12) . .
C101 N16 C100 116.8(15) . .
C101 N16 Co2 130.4(12) . .
C100 N16 Co2 112.7(11) . .
C112 N17 C109 126.6(17) . .
C112 N17 Co3 108.1(14) . .
C109 N17 Co3 124.1(12) . .
C114 N18 C113 116.7(16) . .
C114 N18 Co3 130.5(14) . .
C113 N18 Co3 111.4(12) . .
C119 N19 C120 117.7(15) . .
C119 N19 Co4 133.8(13) . .
C120 N19 Co4 107.7(12) . .
C123 N20 C124 124.8(13) . .
C123 N20 Co4 110.2(14) . .
C124 N20 Co4 123.1(10) . .
C138 N21 C135 107(2) . .
C138 N21 Co4 114.6(17) . .
C135 N21 Co4 137.9(15) . .
C140 N22 C139 123(2) . .
C140 N22 Co4 127.9(15) . .
C139 N22 Co4 109.5(17) . .
C151 N23 C148 124.1(18) . .
C151 N23 Co4 110.4(14) . .
C148 N23 Co4 124.2(13) . .
C152 N24 C153 119.3(17) . .
C152 N24 Co4 111.7(14) . .
C153 N24 Co4 129.0(14) . .
C158 N25 C159 122.7(18) . .
C158 N25 Co5 128.1(15) . .
C159 N25 Co5 107.1(13) . .
C162 N26 C163 123.3(19) . .
C162 N26 Co5 109.2(15) . .
C163 N26 Co5 126.7(13) . .
C177 N27 C174 121.6(17) . .
C177 N27 Co5 112.4(14) . .
C174 N27 Co5 125.5(11) . .
C178 N28 C179 120.5(17) . .
C178 N28 Co5 112.9(13) . .
C179 N28 Co5 126.3(14) . .
C192 N29 C191 115(2) . .
C192 N29 Co5 128.8(15) . .
C191 N29 Co5 114.6(18) . .
C190 N30 C187 124(3) . .
C190 N30 Co5 111(2) . .
C187 N30 Co5 124.0(18) . .
O7 Cl1 O8 115.2(12) . .
O7 Cl1 O5 105.2(13) . .
O8 Cl1 O5 108.7(13) . .
O7 Cl1 O6 107.3(12) . .
O8 Cl1 O6 106.6(11) . .
O5 Cl1 O6 114.0(13) . .
O4 Cl2 O1 110.8(13) . .
O4 Cl2 O3 106.0(13) . .
O1 Cl2 O3 110.8(13) . .
O4 Cl2 O2 107.8(13) . .
O1 Cl2 O2 105.5(14) . .
O3 Cl2 O2 115.9(14) . .
O9 Cl3 O9 110.8(18) 2 .
O9 Cl3 O10 106.6(13) 2 .
O9 Cl3 O10 107.7(14) . .
O9 Cl3 O10 107.7(14) 2 2
O9 Cl3 O10 106.6(13) . 2
O10 Cl3 O10 118(2) . 2
O16 Cl5 O18 117(3) . .
O16 Cl5 O17 130(3) . .
O18 Cl5 O17 113(2) . .
O16 Cl5 O28 86(2) . .
O18 Cl5 O28 94.9(19) . .
O17 Cl5 O28 87(2) . .
O20 Cl6 O25 110.8(14) . .
O20 Cl6 O21 121.9(16) . .
O25 Cl6 O21 110.6(14) . .
O20 Cl6 O19 102.6(15) . .
O25 Cl6 O19 101.4(13) . .
O21 Cl6 O19 107.1(16) . .
O24 Cl7 O26 109(3) . .
O24 Cl7 O23 89.7(19) . .
O26 Cl7 O23 116(2) . .
O24 Cl7 O22 113(2) . .
O26 Cl7 O22 117(2) . .
O23 Cl7 O22 110.0(18) . .
O29 Cl8 O12 96(2) . .
O29 Cl8 O11 114(2) . .
O12 Cl8 O11 107.0(16) . .
O29 Cl8 O13 109(3) . .
O12 Cl8 O13 105(2) . .
O11 Cl8 O13 122(2) . .
O14 Cl9 O30 119(2) . .
O14 Cl9 O15 117(2) . .
O30 Cl9 O15 117(2) . .
O14 Cl9 O27 98.7(18) . .
O30 Cl9 O27 98.8(17) . .
O15 Cl9 O27 98.3(17) . .
N4 Co1 N6 92.2(5) . .
N4 Co1 N2 96.8(5) . .
N6 Co1 N2 167.0(5) . .
N4 Co1 N5 97.8(6) . .
N6 Co1 N5 76.7(5) . .
N2 Co1 N5 92.8(5) . .
N4 Co1 N3 77.9(7) . .
N6 Co1 N3 95.8(4) . .
N2 Co1 N3 95.3(5) . .
N5 Co1 N3 171.3(5) . .
N4 Co1 N1 173.5(6) . .
N6 Co1 N1 94.1(5) . .
N2 Co1 N1 76.7(6) . .
N5 Co1 N1 82.1(6) . .
N3 Co1 N1 103.1(7) . .
N11 Co2 N16 89.7(6) . .
N11 Co2 N12 76.8(8) . .
N16 Co2 N12 101.6(6) . .
N11 Co2 N14 97.1(6) . .
N16 Co2 N14 167.8(6) . .
N12 Co2 N14 89.9(7) . .
N11 Co2 N13 175.2(6) . .
N16 Co2 N13 95.1(6) . .
N12 Co2 N13 101.8(7) . .
N14 Co2 N13 78.3(6) . .
N11 Co2 N15 97.5(6) . .
N16 Co2 N15 77.6(5) . .
N12 Co2 N15 174.3(7) . .
N14 Co2 N15 91.4(6) . .
N13 Co2 N15 83.9(6) . .
N10 Co3 N18 89.0(5) . .
N10 Co3 N7 98.1(5) . .
N18 Co3 N7 169.7(5) . .
N10 Co3 N9 78.0(6) . .
N18 Co3 N9 98.8(6) . .
N7 Co3 N9 89.9(5) . .
N10 Co3 N8 174.0(5) . .
N18 Co3 N8 96.7(5) . .
N7 Co3 N8 76.0(5) . .
N9 Co3 N8 102.9(6) . .
N10 Co3 N17 97.3(6) . .
N18 Co3 N17 77.9(6) . .
N7 Co3 N17 93.9(5) . .
N9 Co3 N17 174.4(6) . .
N8 Co3 N17 82.1(5) . .
N24 Co4 N21 99.5(7) . .
N24 Co4 N22 91.6(6) . .
N21 Co4 N22 80.9(7) . .
N24 Co4 N20 96.7(6) . .
N21 Co4 N20 98.9(7) . .
N22 Co4 N20 171.6(6) . .
N24 Co4 N19 170.1(6) . .
N21 Co4 N19 90.1(6) . .
N22 Co4 N19 92.4(6) . .
N20 Co4 N19 79.2(6) . .
N24 Co4 N23 77.8(7) . .
N21 Co4 N23 176.3(6) . .
N22 Co4 N23 96.5(6) . .
N20 Co4 N23 84.0(6) . .
N19 Co4 N23 92.7(6) . .
N28 Co5 N29 93.0(6) . .
N28 Co5 N30 91.6(5) . .
N29 Co5 N30 78.4(8) . .
N28 Co5 N27 76.3(6) . .
N29 Co5 N27 96.8(7) . .
N30 Co5 N27 166.8(5) . .
N28 Co5 N25 167.0(6) . .
N29 Co5 N25 94.3(6) . .
N30 Co5 N25 100.4(5) . .
N27 Co5 N25 92.1(6) . .
N28 Co5 N26 93.6(6) . .
N29 Co5 N26 172.7(6) . .
N30 Co5 N26 104.6(8) . .
N27 Co5 N26 81.6(6) . .
N25 Co5 N26 78.6(6) . .

loop_
_geom_bond_atom_site_label_1
_geom_bond_atom_site_label_2
_geom_bond_distance
_geom_bond_site_symmetry_2
C1 C2 1.61(5) .
C1 H1A 0.9600 .
C1 H1B 0.9600 .
C1 H1C 0.9600 .
C2 C3 1.3900 .
C2 C7 1.3900 .
C3 C4 1.3900 .
C3 H3 0.9500 .
C4 C5 1.3900 .
C4 H4 0.9500 .
C5 N1 1.360(19) .
C5 C6 1.3900 .
C6 C7 1.3900 .
C6 H6 0.9500 .
C7 H7 0.9500 .
C8 N1 1.24(2) .
C8 C9 1.44(2) .
C8 H8 0.9500 .
C9 N2 1.33(2) .
C9 C13 1.45(3) .
C10 N2 1.370(19) .
C10 C11 1.41(2) .
C10 H10 0.9500 .
C11 C12 1.39(2) .
C11 C102 1.42(2) 2
C12 C13 1.40(2) .
C12 H12 0.9500 .
C13 H13 0.9500 .
C14 C15 1.79(5) .
C14 H14A 0.9600 .
C14 H14B 0.9600 .
C14 H14C 0.9600 .
C18 N3 1.29(3) .
C18 C19 1.3900 .
C18 C17 1.3900 .
C19 C20 1.3900 .
C19 H19 0.9500 .
C20 C15 1.3900 .
C20 H20 0.9500 .
C15 C16 1.3900 .
C16 C17 1.3900 .
C16 H16 0.9500 .
C17 H17 0.9500 .
C21 N3 1.23(2) .
C21 C22 1.47(3) .
C21 H21 0.9500 .
C22 C26 1.33(3) .
C22 N4 1.40(2) .
C23 C24 1.33(2) .
C23 N4 1.36(2) .
C23 H23 0.9500 .
C24 C25 1.45(3) .
C24 C24 1.51(4) 2
C25 C26 1.40(3) .
C25 H25 0.9500 .
C26 H26 0.9500 .
C27 C28 1.54(3) .
C27 H27A 0.9800 .
C27 H27B 0.9800 .
C27 H27C 0.9800 .
C28 C29 1.33(2) .
C28 C33 1.42(2) .
C29 C30 1.44(3) .
C29 H29 0.9500 .
C30 C31 1.35(2) .
C30 H30 0.9500 .
C31 C32 1.40(2) .
C31 N5 1.47(2) .
C32 C33 1.37(2) .
C32 H32 0.9500 .
C33 H33 0.9500 .
C34 N5 1.258(18) .
C34 C35 1.416(17) .
C34 H34 0.9500 .
C35 N6 1.3900 .
C35 C39 1.3900 .
N6 C36 1.3900 .
N6 Co1 2.106(8) .
C36 C37 1.3900 .
C36 H36 0.9500 .
C37 C38 1.3900 .
C37 C40 1.451(11) .
C38 C39 1.3900 .
C38 H38 0.9500 .
C39 H39 0.9500 .
C40 C41 1.3900 .
C40 C44 1.3900 .
C41 N7 1.3900 .
C41 H41 0.9500 .
N7 C42 1.3900 .
N7 Co3 2.138(8) .
C42 C43 1.3900 .
C42 C45 1.412(18) .
C43 C44 1.3900 .
C43 H43 0.9500 .
C44 H44 0.9500 .
C45 N8 1.216(18) .
C45 H45 0.9500 .
C46 C47 1.3900 .
C46 C51 1.3900 .
C46 N8 1.422(18) .
C47 C48 1.3900 .
C47 H47 0.9500 .
C48 C49 1.3900 .
C48 H48 0.9500 .
C49 C50 1.3900 .
C49 C52 1.74(4) .
C50 C51 1.3900 .
C50 H50 0.9500 .
C51 H51 0.9500 .
C52 H52A 0.9800 .
C52 H52B 0.9800 .
C52 H52C 0.9800 .
C53 C54 1.558(9) .
C53 H53A 0.9600 .
C53 H53B 0.9600 .
C53 H53C 0.9600 .
C54 C55 1.3900 .
C54 C59 1.3900 .
C55 C56 1.3900 .
C55 H55 0.9500 .
C56 C57 1.3900 .
C56 H56 0.9500 .
C57 C58 1.3900 .
C57 N9 1.525(12) .
C58 C59 1.3900 .
C58 H58 0.9500 .
C59 H59 0.9500 .
C60 N9 1.28(2) .
C60 C61 1.48(3) .
C60 H60 0.9500 .
C61 C65 1.35(2) .
C61 N10 1.39(2) .
C62 N10 1.24(2) .
C62 C63 1.37(2) .
C62 H62 0.9500 .
C63 C64 1.38(3) .
C63 C66 1.49(3) .
C64 C65 1.44(3) .
C64 H64 0.9500 .
C65 H65 0.9500 .
C66 C70 1.37(2) .
C66 C67 1.43(3) .
C67 N11 1.27(2) .
C67 H67 0.9500 .
C68 N11 1.33(2) .
C68 C69 1.34(3) .
C68 C71 1.42(3) .
C69 C70 1.45(3) .
C69 H69 0.9500 .
C70 H70 0.9500 .
C71 N12 1.27(3) .
C71 H71 0.9500 .
C72 C73 1.3900 .
C72 C77 1.3900 .
C72 N12 1.41(3) .
C73 C74 1.3900 .
C73 H73 0.9500 .
C74 C75 1.3900 .
C74 H74 0.9500 .
C75 C76 1.3900 .
C75 C78 1.581(7) .
C76 C77 1.3900 .
C76 H76 0.9500 .
C77 H77 0.9500 .
C78 H78A 0.9600 .
C78 H78B 0.9600 .
C78 H78C 0.9600 .
C79 C80 1.63(4) .
C79 H79A 0.9800 .
C79 H79B 0.9800 .
C79 H79C 0.9800 .
C80 C81 1.28(3) .
C80 C85 1.34(3) .
C81 C82 1.33(3) .
C81 H81 0.9500 .
C82 C83 1.48(3) .
C82 H82 0.9500 .
C83 C84 1.36(3) .
C83 N13 1.39(2) .
C84 C85 1.48(3) .
C84 H84 0.9500 .
C85 H85 0.9500 .
C86 N13 1.24(2) .
C86 C87 1.47(3) .
C86 H86 0.9500 .
C87 N14 1.39(3) .
C87 C91 1.39(3) .
C88 N14 1.27(2) .
C88 C89 1.37(3) .
C88 H88 0.9500 .
C89 C90 1.49(3) .
C89 C180 1.51(3) 2
C90 C91 1.35(3) .
C90 H90 0.9500 .
C91 H91 0.9500 .
C92 C93 1.61(4) .
C92 H92A 0.9800 .
C92 H92B 0.9800 .
C92 H92C 0.9800 .
C93 C98 1.38(3) .
C93 C94 1.41(3) .
C94 C95 1.43(3) .
C94 H94 0.9500 .
C95 C96 1.36(3) .
C95 H95 0.9500 .
C96 C97 1.40(3) .
C96 N15 1.43(2) .
C97 C98 1.38(3) .
C97 H97 0.9500 .
C98 H98 0.9500 .
C99 N15 1.277(18) .
C99 C100 1.45(2) .
C99 H99 0.9500 .
C100 C104 1.35(2) .
C100 N16 1.39(2) .
C101 N16 1.319(19) .
C101 C102 1.35(2) .
C101 H101 0.9500 .
C102 C103 1.39(2) .
C102 C11 1.42(2) 2
C103 C104 1.34(2) .
C103 H103 0.9500 .
C104 H104 0.9500 .
C105 C106 1.68(3) .
C105 H10A 0.9800 .
C105 H10B 0.9800 .
C105 H10C 0.9800 .
C106 C110 1.31(3) .
C106 C107 1.37(3) .
C107 C108 1.38(3) .
C107 H107 0.9500 .
C108 C109 1.44(3) .
C108 H108 0.9500 .
C109 N17 1.38(2) .
C109 C111 1.40(2) .
C110 C111 1.44(2) .
C110 H110 0.9500 .
C111 H111 0.9500 .
C112 N17 1.29(2) .
C112 C113 1.40(2) .
C112 H112 0.9500 .
C113 C117 1.37(2) .
C113 N18 1.42(2) .
C114 N18 1.30(2) .
C114 C115 1.44(2) .
C114 H114 0.9500 .
C115 C116 1.35(3) .
C115 C118 1.45(2) .
C116 C117 1.37(2) .
C116 H116 0.9500 .
C117 H117 0.9500 .
C118 C119 1.34(2) .
C118 C122 1.44(2) .
C119 N19 1.261(19) .
C119 H119 0.9500 .
C120 C123 1.37(2) .
C120 C121 1.43(3) .
C120 N19 1.43(2) .
C121 C122 1.37(2) .
C121 H121 0.9500 .
C122 H122 0.9500 .
C123 N20 1.248(19) .
C123 H123 0.9500 .
C124 C125 1.3900 .
C124 C129 1.3900 .
C124 N20 1.50(3) .
C125 C126 1.3900 .
C125 H125 0.9500 .
C126 C127 1.3900 .
C126 H126 0.9500 .
C127 C128 1.3900 .
C127 C130 1.61(4) .
C128 C129 1.3900 .
C128 H128 0.9500 .
C129 H129 0.9500 .
C130 H13A 0.9800 .
C130 H13B 0.9800 .
C130 H13C 0.9800 .
C131 C132 1.59(4) .
C131 H13D 0.9800 .
C131 H13E 0.9800 .
C131 H13F 0.9800 .
C132 C133 1.3900 .
C132 C137 1.3900 .
C133 C134 1.3900 .
C133 H133 0.9500 .
C134 C135 1.3900 .
C134 H134 0.9500 .
C135 C136 1.3900 .
C135 N21 1.46(2) .
C136 C137 1.3900 .
C136 H136 0.9500 .
C137 H137 0.9500 .
C138 N21 1.32(3) .
C138 C139 1.54(3) .
C138 H138 0.9500 .
C139 N22 1.36(3) .
C139 C143 1.50(3) .
C140 N22 1.27(2) .
C140 C141 1.44(3) .
C140 H140 0.9500 .
C141 C193 1.40(3) 2
C141 C142 1.43(3) .
C142 C143 1.37(3) .
C142 H142 0.9500 .
C143 H143 0.9500 .
C144 C145 1.51(4) .
C144 H14D 0.9800 .
C144 H14E 0.9800 .
C144 H14F 0.9800 .
C145 C150 1.41(3) .
C145 C146 1.44(3) .
C146 C147 1.33(3) .
C146 H146 0.9500 .
C147 C148 1.41(3) .
C147 H147 0.9500 .
C148 C149 1.30(2) .
C148 N23 1.44(3) .
C149 C150 1.41(3) .
C149 H149 0.9500 .
C150 H150 0.9500 .
C151 N23 1.27(2) .
C151 C152 1.41(3) .
C151 H151 0.9500 .
C152 N24 1.37(2) .
C152 C156 1.42(3) .
C153 C154 1.39(2) .
C153 N24 1.40(2) .
C153 H153 0.9500 .
C154 C155 1.41(3) .
C154 C157 1.43(3) .
C155 C156 1.35(3) .
C155 H155 0.9500 .
C156 H156 0.9500 .
C157 C158 1.35(2) .
C157 C161 1.37(2) .
C158 N25 1.28(2) .
C158 H158 0.9500 .
C159 C160 1.38(2) .
C159 N25 1.39(2) .
C159 C162 1.44(3) .
C160 C161 1.44(3) .
C160 H160 0.9500 .
C161 H161 0.9500 .
C162 N26 1.19(2) .
C162 H162 0.9500 .
C163 C168 1.32(3) .
C163 C164 1.36(3) .
C163 N26 1.47(3) .
C164 C165 1.45(4) .
C164 H164 0.9500 .
C165 C166 1.38(3) .
C165 H165 0.9500 .
C166 C167 1.36(3) .
C166 C169 1.56(5) .
C167 C168 1.43(3) .
C167 H167 0.9500 .
C168 H168 0.9500 .
C169 H16A 0.9800 .
C169 H16B 0.9800 .
C169 H16C 0.9800 .
C170 C171 1.58(4) .
C170 H17A 0.9800 .
C170 H17B 0.9800 .
C170 H17C 0.9800 .
C171 C172 1.31(3) .
C171 C176 1.34(3) .
C172 C173 1.34(3) .
C172 H172 0.9500 .
C173 C174 1.46(3) .
C173 H173 0.9500 .
C174 C175 1.38(3) .
C174 N27 1.44(2) .
C175 C176 1.35(2) .
C175 H175 0.9500 .
C176 H176 0.9500 .
C177 N27 1.24(2) .
C177 C178 1.42(2) .
C177 H177 0.9500 .
C178 N28 1.31(2) .
C178 C182 1.36(2) .
C179 N28 1.34(2) .
C179 C180 1.39(3) .
C179 H179 0.9500 .
C180 C181 1.36(3) .
C180 C89 1.51(3) 2
C181 C182 1.35(3) .
C181 H181 0.9500 .
C182 H182 0.9500 .
C183 C184 1.81(3) .
C183 H18A 0.9800 .
C183 H18B 0.9800 .
C183 H18C 0.9800 .
C184 C185 1.3900 .
C184 C189 1.3900 .
C185 C186 1.3900 .
C185 H185 0.9500 .
C186 C187 1.3900 .
C186 H186 0.9500 .
C187 C188 1.3900 .
C187 N30 1.44(3) .
C188 C189 1.3900 .
C188 H188 0.9500 .
C189 H189 0.9500 .
C190 N30 1.35(3) .
C190 C191 1.50(4) .
C190 H190 0.9500 .
C191 N29 1.31(3) .
C191 C195 1.34(3) .
C192 N29 1.30(2) .
C192 C193 1.47(3) .
C192 H192 0.9500 .
C193 C194 1.29(3) .
C193 C141 1.40(3) 2
C194 C195 1.36(3) .
C194 H194 0.9500 .
C195 H195 0.9500 .
N1 Co1 2.206(16) .
N2 Co1 2.146(14) .
N3 Co1 2.20(2) .
N4 Co1 2.092(15) .
N5 Co1 2.161(14) .
N8 Co3 2.217(14) .
N9 Co3 2.161(16) .
N10 Co3 2.121(15) .
N11 Co2 2.138(16) .
N12 Co2 2.15(2) .
N13 Co2 2.192(17) .
N14 Co2 2.184(16) .
N15 Co2 2.226(14) .
N16 Co2 2.152(15) .
N17 Co3 2.236(15) .
N18 Co3 2.130(15) .
N19 Co4 2.157(15) .
N20 Co4 2.153(15) .
N21 Co4 2.129(18) .
N22 Co4 2.134(16) .
N23 Co4 2.204(17) .
N24 Co4 2.108(17) .
N25 Co5 2.178(16) .
N26 Co5 2.206(16) .
N27 Co5 2.175(15) .
N28 Co5 2.101(15) .
N29 Co5 2.133(17) .
N30 Co5 2.15(2) .
O1 Cl2 1.39(2) .
O2 Cl2 1.44(3) .
O3 Cl2 1.41(2) .
O4 Cl2 1.35(2) .
O5 Cl1 1.39(2) .
O6 Cl1 1.486(19) .
O7 Cl1 1.37(2) .
O8 Cl1 1.39(2) .
O9 Cl3 1.39(2) .
O10 Cl3 1.42(2) .
O11 Cl8 1.51(2) .
O12 Cl8 1.46(2) .
O13 Cl8 1.52(5) .
O14 Cl9 1.50(4) .
O15 Cl9 1.52(3) .
O16 Cl5 1.27(4) .
O17 Cl5 1.46(4) .
O18 Cl5 1.38(3) .
O19 Cl6 1.44(3) .
O20 Cl6 1.31(2) .
O21 Cl6 1.37(3) .
O22 Cl7 1.57(3) .
O23 Cl7 1.52(3) .
O24 Cl7 1.43(4) .
O25 Cl6 1.355(19) .
O26 Cl7 1.44(5) .
O27 Cl9 1.88(4) .
O28 Cl5 1.65(4) .
O29 Cl8 1.42(4) .
O30 Cl9 1.50(4) .
Cl3 O9 1.39(2) 2
Cl3 O10 1.42(2) 2

loop_
_geom_torsion_atom_site_label_1
_geom_torsion_atom_site_label_2
_geom_torsion_atom_site_label_3
_geom_torsion_atom_site_label_4
_geom_torsion
_geom_torsion_site_symmetry_1
_geom_torsion_site_symmetry_2
_geom_torsion_site_symmetry_3
_geom_torsion_site_symmetry_4
C7 C2 C3 C4 0.0 . . . .
C1 C2 C3 C4 -179.9(3) . . . .
C2 C3 C4 C5 0.0 . . . .
C3 C4 C5 N1 177.0(16) . . . .
C3 C4 C5 C6 0.0 . . . .
N1 C5 C6 C7 -176.8(17) . . . .
C4 C5 C6 C7 0.0 . . . .
C5 C6 C7 C2 0.0 . . . .
C3 C2 C7 C6 0.0 . . . .
C1 C2 C7 C6 179.9(3) . . . .
N1 C8 C9 N2 0(3) . . . .
N1 C8 C9 C13 176(2) . . . .
N2 C10 C11 C12 4(3) . . . .
N2 C10 C11 C102 -176.9(18) . . . 2
C10 C11 C12 C13 -4(3) . . . .
C102 C11 C12 C13 177.1(18) 2 . . .
C11 C12 C13 C9 4(3) . . . .
N2 C9 C13 C12 -3(3) . . . .
C8 C9 C13 C12 -179.3(19) . . . .
N3 C18 C19 C20 179(2) . . . .
C17 C18 C19 C20 0.0 . . . .
C18 C19 C20 C15 0.0 . . . .
C19 C20 C15 C16 0.0 . . . .
C19 C20 C15 C14 178(2) . . . .
C20 C15 C16 C17 0.0 . . . .
C14 C15 C16 C17 -178(2) . . . .
C15 C16 C17 C18 0.0 . . . .
N3 C18 C17 C16 -179(2) . . . .
C19 C18 C17 C16 0.0 . . . .
N3 C21 C22 C26 -173(2) . . . .
N3 C21 C22 N4 10(3) . . . .
N4 C23 C24 C25 1(3) . . . .
N4 C23 C24 C24 -177.8(19) . . . 2
C23 C24 C25 C26 -1(3) . . . .
C24 C24 C25 C26 178(2) 2 . . .
N4 C22 C26 C25 -8(3) . . . .
C21 C22 C26 C25 175(2) . . . .
C24 C25 C26 C22 5(3) . . . .
C33 C28 C29 C30 5(3) . . . .
C27 C28 C29 C30 179.8(14) . . . .
C28 C29 C30 C31 0(3) . . . .
C29 C30 C31 C32 -6(3) . . . .
C29 C30 C31 N5 -179.9(18) . . . .
C30 C31 C32 C33 7(3) . . . .
N5 C31 C32 C33 -178.9(17) . . . .
C31 C32 C33 C28 -2(3) . . . .
C29 C28 C33 C32 -4(3) . . . .
C27 C28 C33 C32 -178.9(13) . . . .
N5 C34 C35 N6 3.0(19) . . . .
N5 C34 C35 C39 -173.6(12) . . . .
C39 C35 N6 C36 0.0 . . . .
C34 C35 N6 C36 -176.8(12) . . . .
C39 C35 N6 Co1 -172.0(7) . . . .
C34 C35 N6 Co1 11.2(10) . . . .
C35 N6 C36 C37 0.0 . . . .
Co1 N6 C36 C37 170.7(8) . . . .
N6 C36 C37 C38 0.0 . . . .
N6 C36 C37 C40 177.8(11) . . . .
C36 C37 C38 C39 0.0 . . . .
C40 C37 C38 C39 -177.8(11) . . . .
C37 C38 C39 C35 0.0 . . . .
N6 C35 C39 C38 0.0 . . . .
C34 C35 C39 C38 176.4(13) . . . .
C36 C37 C40 C41 -44.3(11) . . . .
C38 C37 C40 C41 133.5(7) . . . .
C36 C37 C40 C44 137.1(8) . . . .
C38 C37 C40 C44 -45.1(12) . . . .
C44 C40 C41 N7 0.0 . . . .
C37 C40 C41 N7 -178.6(12) . . . .
C40 C41 N7 C42 0.0 . . . .
C40 C41 N7 Co3 162.8(8) . . . .
C41 N7 C42 C43 0.0 . . . .
Co3 N7 C42 C43 -165.4(7) . . . .
C41 N7 C42 C45 177.4(12) . . . .
Co3 N7 C42 C45 12.1(11) . . . .
N7 C42 C43 C44 0.0 . . . .
C45 C42 C43 C44 -177.2(14) . . . .
C42 C43 C44 C40 0.0 . . . .
C41 C40 C44 C43 0.0 . . . .
C37 C40 C44 C43 178.6(12) . . . .
C43 C42 C45 N8 -178.9(14) . . . .
N7 C42 C45 N8 4(2) . . . .
C51 C46 C47 C48 0.0 . . . .
N8 C46 C47 C48 -165.2(13) . . . .
C46 C47 C48 C49 0.0 . . . .
C47 C48 C49 C50 0.0 . . . .
C47 C48 C49 C52 180.0(2) . . . .
C48 C49 C50 C51 0.0 . . . .
C52 C49 C50 C51 -180.0(2) . . . .
C49 C50 C51 C46 0.0 . . . .
C47 C46 C51 C50 0.0 . . . .
N8 C46 C51 C50 165.1(13) . . . .
C59 C54 C55 C56 0.0 . . . .
C53 C54 C55 C56 180.00(9) . . . .
C54 C55 C56 C57 0.0 . . . .
C55 C56 C57 C58 0.0 . . . .
C55 C56 C57 N9 165.1(19) . . . .
C56 C57 C58 C59 0.0 . . . .
N9 C57 C58 C59 -165(2) . . . .
C57 C58 C59 C54 0.0 . . . .
C55 C54 C59 C58 0.0 . . . .
C53 C54 C59 C58 180.00(8) . . . .
N9 C60 C61 C65 -177.9(18) . . . .
N9 C60 C61 N10 1(3) . . . .
N10 C62 C63 C64 3(3) . . . .
N10 C62 C63 C66 177.7(18) . . . .
C62 C63 C64 C65 -1(3) . . . .
C66 C63 C64 C65 -176.5(17) . . . .
N10 C61 C65 C64 -3(3) . . . .
C60 C61 C65 C64 176.1(18) . . . .
C63 C64 C65 C61 2(3) . . . .
C62 C63 C66 C70 -153.8(19) . . . .
C64 C63 C66 C70 21(3) . . . .
C62 C63 C66 C67 22(3) . . . .
C64 C63 C66 C67 -162.9(18) . . . .
C70 C66 C67 N11 -7(3) . . . .
C63 C66 C67 N11 176.6(17) . . . .
N11 C68 C69 C70 3(3) . . . .
C71 C68 C69 C70 177.4(18) . . . .
C67 C66 C70 C69 6(3) . . . .
C63 C66 C70 C69 -178.0(18) . . . .
C68 C69 C70 C66 -4(3) . . . .
N11 C68 C71 N12 0(3) . . . .
C69 C68 C71 N12 -175(2) . . . .
C77 C72 C73 C74 0.0 . . . .
N12 C72 C73 C74 172(2) . . . .
C72 C73 C74 C75 0.0 . . . .
C73 C74 C75 C76 0.0 . . . .
C73 C74 C75 C78 180.0 . . . .
C74 C75 C76 C77 0.0 . . . .
C78 C75 C76 C77 180.0 . . . .
C75 C76 C77 C72 0.0 . . . .
C73 C72 C77 C76 0.0 . . . .
N12 C72 C77 C76 -172(2) . . . .
C85 C80 C81 C82 -3(5) . . . .
C79 C80 C81 C82 -177(3) . . . .
C80 C81 C82 C83 2(4) . . . .
C81 C82 C83 C84 -3(4) . . . .
C81 C82 C83 N13 -178(2) . . . .
N13 C83 C84 C85 180(2) . . . .
C82 C83 C84 C85 6(3) . . . .
C81 C80 C85 C84 5(4) . . . .
C79 C80 C85 C84 179(2) . . . .
C83 C84 C85 C80 -6(4) . . . .
N13 C86 C87 N14 1(3) . . . .
N13 C86 C87 C91 -179(2) . . . .
N14 C88 C89 C90 -4(3) . . . .
N14 C88 C89 C180 -177(2) . . . 2
C88 C89 C90 C91 2(4) . . . .
C180 C89 C90 C91 176(2) 2 . . .
C89 C90 C91 C87 -2(4) . . . .
N14 C87 C91 C90 3(3) . . . .
C86 C87 C91 C90 -178(2) . . . .
C98 C93 C94 C95 -6(4) . . . .
C92 C93 C94 C95 173(2) . . . .
C93 C94 C95 C96 7(3) . . . .
C94 C95 C96 C97 -7(3) . . . .
C94 C95 C96 N15 174.2(19) . . . .
C95 C96 C97 C98 5(4) . . . .
N15 C96 C97 C98 -176(2) . . . .
C94 C93 C98 C97 4(4) . . . .
C92 C93 C98 C97 -175(2) . . . .
C96 C97 C98 C93 -3(4) . . . .
N15 C99 C100 C104 -175.2(18) . . . .
N15 C99 C100 N16 8(3) . . . .
N16 C101 C102 C103 -3(3) . . . .
N16 C101 C102 C11 -176.8(18) . . . 2
C101 C102 C103 C104 8(3) . . . .
C11 C102 C103 C104 -178.7(18) 2 . . .
C102 C103 C104 C100 -5(3) . . . .
N16 C100 C104 C103 -2(3) . . . .
C99 C100 C104 C103 -179.5(19) . . . .
C110 C106 C107 C108 -2(4) . . . .
C105 C106 C107 C108 178(2) . . . .
C106 C107 C108 C109 -3(3) . . . .
C107 C108 C109 N17 174(2) . . . .
C107 C108 C109 C111 6(3) . . . .
C107 C106 C110 C111 2(4) . . . .
C105 C106 C110 C111 -177(2) . . . .
N17 C109 C111 C110 -174.2(18) . . . .
C108 C109 C111 C110 -6(3) . . . .
C106 C110 C111 C109 2(3) . . . .
N17 C112 C113 C117 176.4(19) . . . .
N17 C112 C113 N18 -4(3) . . . .
N18 C114 C115 C116 -3(3) . . . .
N18 C114 C115 C118 -178.9(18) . . . .
C114 C115 C116 C117 3(3) . . . .
C118 C115 C116 C117 178.1(19) . . . .
C115 C116 C117 C113 0(3) . . . .
C112 C113 C117 C116 176.4(19) . . . .
N18 C113 C117 C116 -3(3) . . . .
C116 C115 C118 C119 131(2) . . . .
C114 C115 C118 C119 -54(3) . . . .
C116 C115 C118 C122 -41(3) . . . .
C114 C115 C118 C122 134.0(19) . . . .
C122 C118 C119 N19 -4(3) . . . .
C115 C118 C119 N19 -176(2) . . . .
C123 C120 C121 C122 -179(2) . . . .
N19 C120 C121 C122 -4(3) . . . .
C120 C121 C122 C118 1(3) . . . .
C119 C118 C122 C121 3(3) . . . .
C115 C118 C122 C121 176(2) . . . .
C121 C120 C123 N20 172(2) . . . .
N19 C120 C123 N20 -3(3) . . . .
C129 C124 C125 C126 0.0 . . . .
N20 C124 C125 C126 -166(2) . . . .
C124 C125 C126 C127 0.0 . . . .
C125 C126 C127 C128 0.0 . . . .
C125 C126 C127 C130 180.0(3) . . . .
C126 C127 C128 C129 0.0 . . . .
C130 C127 C128 C129 -180.0(3) . . . .
C127 C128 C129 C124 0.0 . . . .
C125 C124 C129 C128 0.0 . . . .
N20 C124 C129 C128 166.5(18) . . . .
C137 C132 C133 C134 0.0 . . . .
C131 C132 C133 C134 180.00(7) . . . .
C132 C133 C134 C135 0.0 . . . .
C133 C134 C135 C136 0.0 . . . .
C133 C134 C135 N21 -174.2(15) . . . .
C134 C135 C136 C137 0.0 . . . .
N21 C135 C136 C137 173.9(16) . . . .
C135 C136 C137 C132 0.0 . . . .
C133 C132 C137 C136 0.0 . . . .
C131 C132 C137 C136 180.00(10) . . . .
N21 C138 C139 N22 1(3) . . . .
N21 C138 C139 C143 -176.6(19) . . . .
N22 C140 C141 C193 176.2(19) . . . 2
N22 C140 C141 C142 -8(3) . . . .
C193 C141 C142 C143 -176(2) 2 . . .
C140 C141 C142 C143 8(3) . . . .
C141 C142 C143 C139 -5(3) . . . .
N22 C139 C143 C142 0(3) . . . .
C138 C139 C143 C142 178(2) . . . .
C150 C145 C146 C147 -3(4) . . . .
C144 C145 C146 C147 176(3) . . . .
C145 C146 C147 C148 4(4) . . . .
C146 C147 C148 C149 -4(4) . . . .
C146 C147 C148 N23 176(2) . . . .
C147 C148 C149 C150 2(4) . . . .
N23 C148 C149 C150 -178(2) . . . .
C146 C145 C150 C149 1(4) . . . .
C144 C145 C150 C149 -178(2) . . . .
C148 C149 C150 C145 -1(4) . . . .
N23 C151 C152 N24 2(3) . . . .
N23 C151 C152 C156 -176.4(19) . . . .
N24 C153 C154 C155 5(3) . . . .
N24 C153 C154 C157 178.0(19) . . . .
C153 C154 C155 C156 -1(3) . . . .
C157 C154 C155 C156 -174(2) . . . .
C154 C155 C156 C152 0(4) . . . .
N24 C152 C156 C155 -1(3) . . . .
C151 C152 C156 C155 177(2) . . . .
C153 C154 C157 C158 -39(3) . . . .
C155 C154 C157 C158 134(2) . . . .
C153 C154 C157 C161 136(2) . . . .
C155 C154 C157 C161 -51(3) . . . .
C161 C157 C158 N25 4(3) . . . .
C154 C157 C158 N25 179(2) . . . .
N25 C159 C160 C161 -1(3) . . . .
C162 C159 C160 C161 -176(2) . . . .
C158 C157 C161 C160 -2(3) . . . .
C154 C157 C161 C160 -176.9(19) . . . .
C159 C160 C161 C157 0(3) . . . .
C160 C159 C162 N26 172(2) . . . .
N25 C159 C162 N26 -4(3) . . . .
C168 C163 C164 C165 7(4) . . . .
N26 C163 C164 C165 -177(2) . . . .
C163 C164 C165 C166 -5(4) . . . .
C164 C165 C166 C167 3(5) . . . .
C164 C165 C166 C169 -178(3) . . . .
C165 C166 C167 C168 -2(4) . . . .
C169 C166 C167 C168 179(3) . . . .
C164 C163 C168 C167 -6(4) . . . .
N26 C163 C168 C167 178(2) . . . .
C166 C167 C168 C163 3(4) . . . .
C176 C171 C172 C173 0.0(4) . . . .
C170 C171 C172 C173 180.0(3) . . . .
C171 C172 C173 C174 0.1(6) . . . .
C172 C173 C174 C175 -0.2(8) . . . .
C172 C173 C174 N27 172.8(13) . . . .
N27 C174 C175 C176 -172.4(14) . . . .
C173 C174 C175 C176 0.1(8) . . . .
C172 C171 C176 C175 -0.1(6) . . . .
C170 C171 C176 C175 180.0(4) . . . .
C174 C175 C176 C171 0.0(8) . . . .
N27 C177 C178 N28 3(3) . . . .
N27 C177 C178 C182 177(2) . . . .
N28 C179 C180 C181 0(3) . . . .
N28 C179 C180 C89 -178(2) . . . 2
C179 C180 C181 C182 2(3) . . . .
C89 C180 C181 C182 179(2) 2 . . .
C180 C181 C182 C178 0(4) . . . .
N28 C178 C182 C181 -4(3) . . . .
C177 C178 C182 C181 -179(2) . . . .
C189 C184 C185 C186 0.0 . . . .
C183 C184 C185 C186 -146.9(17) . . . .
C184 C185 C186 C187 0.0 . . . .
C185 C186 C187 C188 0.0 . . . .
C185 C186 C187 N30 -167(2) . . . .
C186 C187 C188 C189 0.0 . . . .
N30 C187 C188 C189 168.1(19) . . . .
C187 C188 C189 C184 0.0 . . . .
C185 C184 C189 C188 0.0 . . . .
C183 C184 C189 C188 147.1(17) . . . .
N30 C190 C191 N29 13(3) . . . .
N30 C190 C191 C195 -175(2) . . . .
N29 C192 C193 C194 6(3) . . . .
N29 C192 C193 C141 -178.2(19) . . . 2
C141 C193 C194 C195 -176(2) 2 . . .
C192 C193 C194 C195 0(3) . . . .
N29 C191 C195 C194 -16(4) . . . .
C190 C191 C195 C194 172(2) . . . .
C193 C194 C195 C191 5(4) . . . .
C9 C8 N1 C5 -175.3(17) . . . .
C9 C8 N1 Co1 -11(2) . . . .
C6 C5 N1 C8 -146.8(17) . . . .
C4 C5 N1 C8 36(2) . . . .
C6 C5 N1 Co1 51(2) . . . .
C4 C5 N1 Co1 -125.6(12) . . . .
C8 C9 N2 C10 179.5(17) . . . .
C13 C9 N2 C10 3(3) . . . .
C8 C9 N2 Co1 12(2) . . . .
C13 C9 N2 Co1 -164.4(14) . . . .
C11 C10 N2 C9 -4(3) . . . .
C11 C10 N2 Co1 161.5(14) . . . .
C22 C21 N3 C18 174.4(14) . . . .
C22 C21 N3 Co1 -16(2) . . . .
C19 C18 N3 C21 140.8(19) . . . .
C17 C18 N3 C21 -40(2) . . . .
C19 C18 N3 Co1 -26(2) . . . .
C17 C18 N3 Co1 153.1(12) . . . .
C24 C23 N4 C22 -5(2) . . . .
C24 C23 N4 Co1 179.5(13) . . . .
C26 C22 N4 C23 8(3) . . . .
C21 C22 N4 C23 -174.5(15) . . . .
C26 C22 N4 Co1 -175.7(15) . . . .
C21 C22 N4 Co1 1.7(19) . . . .
C35 C34 N5 C31 -174.5(14) . . . .
C35 C34 N5 Co1 -15.2(19) . . . .
C30 C31 N5 C34 34(3) . . . .
C32 C31 N5 C34 -139.8(18) . . . .
C30 C31 N5 Co1 -123.1(17) . . . .
C32 C31 N5 Co1 63(2) . . . .
C42 C45 N8 C46 -177.1(15) . . . .
C42 C45 N8 Co3 -17(2) . . . .
C47 C46 N8 C45 -155.0(16) . . . .
C51 C46 N8 C45 40(2) . . . .
C47 C46 N8 Co3 47.2(16) . . . .
C51 C46 N8 Co3 -118.1(12) . . . .
C61 C60 N9 C57 175.9(18) . . . .
C61 C60 N9 Co3 -5(2) . . . .
C58 C57 N9 C60 141(2) . . . .
C56 C57 N9 C60 -24(2) . . . .
C58 C57 N9 Co3 -39(2) . . . .
C56 C57 N9 Co3 156.2(13) . . . .
C63 C62 N10 C61 -4(3) . . . .
C63 C62 N10 Co3 179.0(13) . . . .
C65 C61 N10 C62 4(3) . . . .
C60 C61 N10 C62 -174.9(17) . . . .
C65 C61 N10 Co3 -178.2(15) . . . .
C60 C61 N10 Co3 3(2) . . . .
C66 C67 N11 C68 6(3) . . . .
C66 C67 N11 Co2 -179.0(13) . . . .
C69 C68 N11 C67 -4(3) . . . .
C71 C68 N11 C67 -178.7(18) . . . .
C69 C68 N11 Co2 -179.6(16) . . . .
C71 C68 N11 Co2 6(2) . . . .
C68 C71 N12 C72 -177(2) . . . .
C68 C71 N12 Co2 -6(3) . . . .
C73 C72 N12 C71 121(2) . . . .
C77 C72 N12 C71 -67(3) . . . .
C73 C72 N12 Co2 -50(2) . . . .
C77 C72 N12 Co2 122.7(18) . . . .
C87 C86 N13 C83 180(2) . . . .
C87 C86 N13 Co2 -13(3) . . . .
C84 C83 N13 C86 41(3) . . . .
C82 C83 N13 C86 -144(2) . . . .
C84 C83 N13 Co2 -123.4(19) . . . .
C82 C83 N13 Co2 51(3) . . . .
C89 C88 N14 C87 5(3) . . . .
C89 C88 N14 Co2 166.7(16) . . . .
C91 C87 N14 C88 -4(3) . . . .
C86 C87 N14 C88 176.7(19) . . . .
C91 C87 N14 Co2 -168.8(17) . . . .
C86 C87 N14 Co2 12(2) . . . .
C100 C99 N15 C96 -176.3(19) . . . .
C100 C99 N15 Co2 -17(2) . . . .
C95 C96 N15 C99 41(3) . . . .
C97 C96 N15 C99 -138(2) . . . .
C95 C96 N15 Co2 -116.2(19) . . . .
C97 C96 N15 Co2 65(2) . . . .
C102 C101 N16 C100 -4(3) . . . .
C102 C101 N16 Co2 172.9(14) . . . .
C104 C100 N16 C101 7(3) . . . .
C99 C100 N16 C101 -175.8(15) . . . .
C104 C100 N16 Co2 -170.5(14) . . . .
C99 C100 N16 Co2 6.8(19) . . . .
C113 C112 N17 C109 -176.6(18) . . . .
C113 C112 N17 Co3 -9(2) . . . .
C111 C109 N17 C112 -141(2) . . . .
C108 C109 N17 C112 51(3) . . . .
C111 C109 N17 Co3 53(2) . . . .
C108 C109 N17 Co3 -114.7(18) . . . .
C115 C114 N18 C113 0(3) . . . .
C115 C114 N18 Co3 165.6(14) . . . .
C117 C113 N18 C114 3(3) . . . .
C112 C113 N18 C114 -176.7(17) . . . .
C117 C113 N18 Co3 -165.1(14) . . . .
C112 C113 N18 Co3 15(2) . . . .
C118 C119 N19 C120 0(3) . . . .
C118 C119 N19 Co4 168.3(15) . . . .
C123 C120 N19 C119 179.4(18) . . . .
C121 C120 N19 C119 4(3) . . . .
C123 C120 N19 Co4 8(2) . . . .
C121 C120 N19 Co4 -167.2(15) . . . .
C120 C123 N20 C124 -168(2) . . . .
C120 C123 N20 Co4 -4(3) . . . .
C125 C124 N20 C123 35(3) . . . .
C129 C124 N20 C123 -130.9(17) . . . .
C125 C124 N20 Co4 -127.3(11) . . . .
C129 C124 N20 Co4 66.6(18) . . . .
C139 C138 N21 C135 -179.4(18) . . . .
C139 C138 N21 Co4 -6(2) . . . .
C136 C135 N21 C138 37(2) . . . .
C134 C135 N21 C138 -148.7(16) . . . .
C136 C135 N21 Co4 -134.2(18) . . . .
C134 C135 N21 Co4 40(2) . . . .
C141 C140 N22 C139 3(3) . . . .
C141 C140 N22 Co4 -178.5(13) . . . .
C143 C139 N22 C140 0(3) . . . .
C138 C139 N22 C140 -177.0(19) . . . .
C143 C139 N22 Co4 -178.1(16) . . . .
C138 C139 N22 Co4 5(3) . . . .
C152 C151 N23 C148 -176.8(19) . . . .
C152 C151 N23 Co4 -10(2) . . . .
C149 C148 N23 C151 -138(2) . . . .
C147 C148 N23 C151 42(3) . . . .
C149 C148 N23 Co4 56(3) . . . .
C147 C148 N23 Co4 -123.1(17) . . . .
C151 C152 N24 C153 -174.4(18) . . . .
C156 C152 N24 C153 4(3) . . . .
C151 C152 N24 Co4 7(2) . . . .
C156 C152 N24 Co4 -174.3(15) . . . .
C154 C153 N24 C152 -6(3) . . . .
C154 C153 N24 Co4 171.7(14) . . . .
C157 C158 N25 C159 -5(3) . . . .
C157 C158 N25 Co5 156.6(15) . . . .
C160 C159 N25 C158 3(3) . . . .
C162 C159 N25 C158 178.6(18) . . . .
C160 C159 N25 Co5 -161.9(15) . . . .
C162 C159 N25 Co5 14(2) . . . .
C159 C162 N26 C163 -179.3(19) . . . .
C159 C162 N26 Co5 -9(3) . . . .
C168 C163 N26 C162 -146(2) . . . .
C164 C163 N26 C162 38(3) . . . .
C168 C163 N26 Co5 46(3) . . . .
C164 C163 N26 Co5 -130.6(19) . . . .
C178 C177 N27 C174 178.3(18) . . . .
C178 C177 N27 Co5 -10(2) . . . .
C175 C174 N27 C177 -138.1(17) . . . .
C173 C174 N27 C177 49(2) . . . .
C175 C174 N27 Co5 51.4(19) . . . .
C173 C174 N27 Co5 -121.1(12) . . . .
C182 C178 N28 C179 6(3) . . . .
C177 C178 N28 C179 -179.6(19) . . . .
C182 C178 N28 Co5 -168.3(16) . . . .
C177 C178 N28 Co5 6(2) . . . .
C180 C179 N28 C178 -4(3) . . . .
C180 C179 N28 Co5 169.6(16) . . . .
C193 C192 N29 C191 -15(3) . . . .
C193 C192 N29 Co5 179.3(14) . . . .
C195 C191 N29 C192 21(3) . . . .
C190 C191 N29 C192 -167(2) . . . .
C195 C191 N29 Co5 -171(2) . . . .
C190 C191 N29 Co5 1(3) . . . .
C191 C190 N30 C187 173.7(17) . . . .
C191 C190 N30 Co5 -19(3) . . . .
C186 C187 N30 C190 111(2) . . . .
C188 C187 N30 C190 -55.9(17) . . . .
C186 C187 N30 Co5 -54(2) . . . .
C188 C187 N30 Co5 138.5(9) . . . .
C23 N4 Co1 N6 73.6(13) . . . .
C22 N4 Co1 N6 -102.3(12) . . . .
C23 N4 Co1 N2 -97.1(13) . . . .
C22 N4 Co1 N2 87.1(12) . . . .
C23 N4 Co1 N5 -3.3(14) . . . .
C22 N4 Co1 N5 -179.1(11) . . . .
C23 N4 Co1 N3 169.0(12) . . . .
C22 N4 Co1 N3 -6.9(12) . . . .
C23 N4 Co1 N1 -92(6) . . . .
C22 N4 Co1 N1 93(6) . . . .
C36 N6 Co1 N4 77.3(8) . . . .
C35 N6 Co1 N4 -111.4(7) . . . .
C36 N6 Co1 N2 -149(2) . . . .
C35 N6 Co1 N2 22(3) . . . .
C36 N6 Co1 N5 174.8(8) . . . .
C35 N6 Co1 N5 -13.9(6) . . . .
C36 N6 Co1 N3 -0.8(9) . . . .
C35 N6 Co1 N3 170.5(7) . . . .
C36 N6 Co1 N1 -104.4(8) . . . .
C35 N6 Co1 N1 66.9(7) . . . .
C9 N2 Co1 N4 166.6(13) . . . .
C10 N2 Co1 N4 -0.1(15) . . . .
C9 N2 Co1 N6 33(3) . . . .
C10 N2 Co1 N6 -134(2) . . . .
C9 N2 Co1 N5 68.4(13) . . . .
C10 N2 Co1 N5 -98.3(14) . . . .
C9 N2 Co1 N3 -114.9(14) . . . .
C10 N2 Co1 N3 78.3(15) . . . .
C9 N2 Co1 N1 -12.7(13) . . . .
C10 N2 Co1 N1 -179.5(15) . . . .
C34 N5 Co1 N4 106.2(12) . . . .
C31 N5 Co1 N4 -94.8(12) . . . .
C34 N5 Co1 N6 15.8(11) . . . .
C31 N5 Co1 N6 174.9(13) . . . .
C34 N5 Co1 N2 -156.5(12) . . . .
C31 N5 Co1 N2 2.5(13) . . . .
C34 N5 Co1 N3 46(5) . . . .
C31 N5 Co1 N3 -155(4) . . . .
C34 N5 Co1 N1 -80.4(12) . . . .
C31 N5 Co1 N1 78.7(13) . . . .
C21 N3 Co1 N4 12.0(14) . . . .
C18 N3 Co1 N4 179.5(7) . . . .
C21 N3 Co1 N6 103.0(13) . . . .
C18 N3 Co1 N6 -89.5(8) . . . .
C21 N3 Co1 N2 -83.9(13) . . . .
C18 N3 Co1 N2 83.6(9) . . . .
C21 N3 Co1 N5 73(4) . . . .
C18 N3 Co1 N5 -119(4) . . . .
C21 N3 Co1 N1 -161.4(13) . . . .
C18 N3 Co1 N1 6.1(10) . . . .
C8 N1 Co1 N4 8(7) . . . .
C5 N1 Co1 N4 171(5) . . . .
C8 N1 Co1 N6 -157.5(15) . . . .
C5 N1 Co1 N6 5.9(15) . . . .
C8 N1 Co1 N2 13.2(14) . . . .
C5 N1 Co1 N2 176.6(16) . . . .
C8 N1 Co1 N5 -81.6(15) . . . .
C5 N1 Co1 N5 81.8(15) . . . .
C8 N1 Co1 N3 105.6(15) . . . .
C5 N1 Co1 N3 -91.0(15) . . . .
C67 N11 Co2 N16 76.4(16) . . . .
C68 N11 Co2 N16 -108.3(13) . . . .
C67 N11 Co2 N12 178.3(17) . . . .
C68 N11 Co2 N12 -6.4(12) . . . .
C67 N11 Co2 N14 -93.5(16) . . . .
C68 N11 Co2 N14 81.8(13) . . . .
C67 N11 Co2 N13 -108(7) . . . .
C68 N11 Co2 N13 67(8) . . . .
C67 N11 Co2 N15 -1.1(17) . . . .
C68 N11 Co2 N15 174.2(12) . . . .
C101 N16 Co2 N11 73.9(16) . . . .
C100 N16 Co2 N11 -109.1(13) . . . .
C101 N16 Co2 N12 -2.5(18) . . . .
C100 N16 Co2 N12 174.4(13) . . . .
C101 N16 Co2 N14 -162(3) . . . .
C100 N16 Co2 N14 15(4) . . . .
C101 N16 Co2 N13 -105.7(16) . . . .
C100 N16 Co2 N13 71.3(13) . . . .
C101 N16 Co2 N15 171.7(17) . . . .
C100 N16 Co2 N15 -11.3(12) . . . .
C71 N12 Co2 N11 6.4(16) . . . .
C72 N12 Co2 N11 177(2) . . . .
C71 N12 Co2 N16 93.3(17) . . . .
C72 N12 Co2 N16 -96(2) . . . .
C71 N12 Co2 N14 -91.0(17) . . . .
C72 N12 Co2 N14 80(2) . . . .
C71 N12 Co2 N13 -169.0(16) . . . .
C72 N12 Co2 N13 2(2) . . . .
C71 N12 Co2 N15 12(8) . . . .
C72 N12 Co2 N15 -177(100) . . . .
C88 N14 Co2 N11 3.8(18) . . . .
C87 N14 Co2 N11 167.6(14) . . . .
C88 N14 Co2 N16 -120(3) . . . .
C87 N14 Co2 N16 44(4) . . . .
C88 N14 Co2 N12 80.5(18) . . . .
C87 N14 Co2 N12 -115.7(15) . . . .
C88 N14 Co2 N13 -177.5(18) . . . .
C87 N14 Co2 N13 -13.7(13) . . . .
C88 N14 Co2 N15 -94.0(18) . . . .
C87 N14 Co2 N15 69.8(14) . . . .
C86 N13 Co2 N11 29(8) . . . .
C83 N13 Co2 N11 -165(7) . . . .
C86 N13 Co2 N16 -155.7(14) . . . .
C83 N13 Co2 N16 10.6(17) . . . .
C86 N13 Co2 N12 101.3(14) . . . .
C83 N13 Co2 N12 -92.4(17) . . . .
C86 N13 Co2 N14 13.9(14) . . . .
C83 N13 Co2 N14 -179.8(18) . . . .
C86 N13 Co2 N15 -78.8(14) . . . .
C83 N13 Co2 N15 87.5(17) . . . .
C99 N15 Co2 N11 102.7(12) . . . .
C96 N15 Co2 N11 -97.0(15) . . . .
C99 N15 Co2 N16 14.7(11) . . . .
C96 N15 Co2 N16 175.0(16) . . . .
C99 N15 Co2 N12 97(7) . . . .
C96 N15 Co2 N12 -102(7) . . . .
C99 N15 Co2 N14 -160.0(12) . . . .
C96 N15 Co2 N14 0.3(16) . . . .
C99 N15 Co2 N13 -81.9(12) . . . .
C96 N15 Co2 N13 78.4(16) . . . .
C62 N10 Co3 N18 74.3(16) . . . .
C61 N10 Co3 N18 -102.9(12) . . . .
C62 N10 Co3 N7 -98.3(16) . . . .
C61 N10 Co3 N7 84.5(12) . . . .
C62 N10 Co3 N9 173.5(17) . . . .
C61 N10 Co3 N9 -3.6(12) . . . .
C62 N10 Co3 N8 -87(6) . . . .
C61 N10 Co3 N8 96(6) . . . .
C62 N10 Co3 N17 -3.3(16) . . . .
C61 N10 Co3 N17 179.5(12) . . . .
C114 N18 Co3 N10 81.7(17) . . . .
C113 N18 Co3 N10 -112.4(13) . . . .
C114 N18 Co3 N7 -144(3) . . . .
C113 N18 Co3 N7 22(4) . . . .
C114 N18 Co3 N9 4.0(17) . . . .
C113 N18 Co3 N9 169.8(12) . . . .
C114 N18 Co3 N8 -100.2(17) . . . .
C113 N18 Co3 N8 65.6(13) . . . .
C114 N18 Co3 N17 179.4(17) . . . .
C113 N18 Co3 N17 -14.8(12) . . . .
C42 N7 Co3 N10 164.0(7) . . . .
C41 N7 Co3 N10 0.0(8) . . . .
C42 N7 Co3 N18 30(3) . . . .
C41 N7 Co3 N18 -134(3) . . . .
C42 N7 Co3 N9 -118.1(7) . . . .
C41 N7 Co3 N9 77.9(8) . . . .
C42 N7 Co3 N8 -14.8(6) . . . .
C41 N7 Co3 N8 -178.8(8) . . . .
C42 N7 Co3 N17 66.1(6) . . . .
C41 N7 Co3 N17 -97.9(7) . . . .
C60 N9 Co3 N10 4.7(14) . . . .
C57 N9 Co3 N10 -175.8(18) . . . .
C60 N9 Co3 N18 91.8(15) . . . .
C57 N9 Co3 N18 -88.7(17) . . . .
C60 N9 Co3 N7 -93.7(14) . . . .
C57 N9 Co3 N7 85.9(17) . . . .
C60 N9 Co3 N8 -169.3(14) . . . .
C57 N9 Co3 N8 10.3(18) . . . .
C60 N9 Co3 N17 38(6) . . . .
C57 N9 Co3 N17 -142(5) . . . .
C45 N8 Co3 N10 6(6) . . . .
C46 N8 Co3 N10 166(5) . . . .
C45 N8 Co3 N18 -155.5(13) . . . .
C46 N8 Co3 N18 4.5(14) . . . .
C45 N8 Co3 N7 17.2(12) . . . .
C46 N8 Co3 N7 177.2(14) . . . .
C45 N8 Co3 N9 103.8(13) . . . .
C46 N8 Co3 N9 -96.2(14) . . . .
C45 N8 Co3 N17 -78.8(13) . . . .
C46 N8 Co3 N17 81.2(14) . . . .
C112 N17 Co3 N10 100.0(13) . . . .
C109 N17 Co3 N10 -91.8(14) . . . .
C112 N17 Co3 N18 12.5(12) . . . .
C109 N17 Co3 N18 -179.2(14) . . . .
C112 N17 Co3 N7 -161.3(12) . . . .
C109 N17 Co3 N7 6.9(14) . . . .
C112 N17 Co3 N9 67(6) . . . .
C109 N17 Co3 N9 -125(6) . . . .
C112 N17 Co3 N8 -86.1(13) . . . .
C109 N17 Co3 N8 82.2(14) . . . .
C152 N24 Co4 N21 173.6(15) . . . .
C153 N24 Co4 N21 -4.5(18) . . . .
C152 N24 Co4 N22 -105.3(15) . . . .
C153 N24 Co4 N22 76.6(17) . . . .
C152 N24 Co4 N20 73.4(15) . . . .
C153 N24 Co4 N20 -104.6(17) . . . .
C152 N24 Co4 N19 9(5) . . . .
C153 N24 Co4 N19 -169(3) . . . .
C152 N24 Co4 N23 -9.0(14) . . . .
C153 N24 Co4 N23 173.0(18) . . . .
C138 N21 Co4 N24 96.6(16) . . . .
C135 N21 Co4 N24 -92(2) . . . .
C138 N21 Co4 N22 6.5(15) . . . .
C135 N21 Co4 N22 177(2) . . . .
C138 N21 Co4 N20 -165.1(15) . . . .
C135 N21 Co4 N20 6(2) . . . .
C138 N21 Co4 N19 -86.0(16) . . . .
C135 N21 Co4 N19 85(2) . . . .
C138 N21 Co4 N23 54(11) . . . .
C135 N21 Co4 N23 -135(10) . . . .
C140 N22 Co4 N24 76.7(17) . . . .
C139 N22 Co4 N24 -105.0(15) . . . .
C140 N22 Co4 N21 176.0(17) . . . .
C139 N22 Co4 N21 -5.6(14) . . . .
C140 N22 Co4 N20 -95(5) . . . .
C139 N22 Co4 N20 84(5) . . . .
C140 N22 Co4 N19 -94.3(17) . . . .
C139 N22 Co4 N19 84.1(15) . . . .
C140 N22 Co4 N23 -1.3(17) . . . .
C139 N22 Co4 N23 177.1(14) . . . .
C123 N20 Co4 N24 -164.5(13) . . . .
C124 N20 Co4 N24 0.2(13) . . . .
C123 N20 Co4 N21 94.8(14) . . . .
C124 N20 Co4 N21 -100.5(13) . . . .
C123 N20 Co4 N22 7(5) . . . .
C124 N20 Co4 N22 172(4) . . . .
C123 N20 Co4 N19 6.3(13) . . . .
C124 N20 Co4 N19 171.1(13) . . . .
C123 N20 Co4 N23 -87.6(14) . . . .
C124 N20 Co4 N23 77.2(13) . . . .
C119 N19 Co4 N24 -110(4) . . . .
C120 N19 Co4 N24 59(4) . . . .
C119 N19 Co4 N21 84.4(18) . . . .
C120 N19 Co4 N21 -106.6(13) . . . .
C119 N19 Co4 N22 3.4(18) . . . .
C120 N19 Co4 N22 172.5(12) . . . .
C119 N19 Co4 N20 -176.6(18) . . . .
C120 N19 Co4 N20 -7.6(12) . . . .
C119 N19 Co4 N23 -93.2(18) . . . .
C120 N19 Co4 N23 75.8(12) . . . .
C151 N23 Co4 N24 10.0(13) . . . .
C148 N23 Co4 N24 177.2(16) . . . .
C151 N23 Co4 N21 53(11) . . . .
C148 N23 Co4 N21 -139(10) . . . .
C151 N23 Co4 N22 100.2(13) . . . .
C148 N23 Co4 N22 -92.6(15) . . . .
C151 N23 Co4 N20 -88.1(13) . . . .
C148 N23 Co4 N20 79.0(15) . . . .
C151 N23 Co4 N19 -167.0(13) . . . .
C148 N23 Co4 N19 0.2(16) . . . .
C178 N28 Co5 N29 -104.5(14) . . . .
C179 N28 Co5 N29 81.6(17) . . . .
C178 N28 Co5 N30 177.1(15) . . . .
C179 N28 Co5 N30 3.2(18) . . . .
C178 N28 Co5 N27 -8.2(14) . . . .
C179 N28 Co5 N27 177.9(17) . . . .
C178 N28 Co5 N25 20(4) . . . .
C179 N28 Co5 N25 -154(3) . . . .
C178 N28 Co5 N26 72.3(14) . . . .
C179 N28 Co5 N26 -101.6(16) . . . .
C192 N29 Co5 N28 66.5(17) . . . .
C191 N29 Co5 N28 -99.3(15) . . . .
C192 N29 Co5 N30 157.6(16) . . . .
C191 N29 Co5 N30 -8.3(15) . . . .
C192 N29 Co5 N27 -10.0(17) . . . .
C191 N29 Co5 N27 -175.9(15) . . . .
C192 N29 Co5 N25 -102.7(17) . . . .
C191 N29 Co5 N25 91.5(15) . . . .
C192 N29 Co5 N26 -87(5) . . . .
C191 N29 Co5 N26 107(5) . . . .
C190 N30 Co5 N28 107.3(16) . . . .
C187 N30 Co5 N28 -85.4(7) . . . .
C190 N30 Co5 N29 14.6(16) . . . .
C187 N30 Co5 N29 -178.2(6) . . . .
C190 N30 Co5 N27 84(4) . . . .
C187 N30 Co5 N27 -108(3) . . . .
C190 N30 Co5 N25 -77.7(16) . . . .
C187 N30 Co5 N25 89.5(8) . . . .
C190 N30 Co5 N26 -158.6(16) . . . .
C187 N30 Co5 N26 8.7(8) . . . .
C177 N27 Co5 N28 9.9(14) . . . .
C174 N27 Co5 N28 -178.9(16) . . . .
C177 N27 Co5 N29 101.3(15) . . . .
C174 N27 Co5 N29 -87.4(15) . . . .
C177 N27 Co5 N30 34(4) . . . .
C174 N27 Co5 N30 -155(3) . . . .
C177 N27 Co5 N25 -164.1(15) . . . .
C174 N27 Co5 N25 7.2(15) . . . .
C177 N27 Co5 N26 -85.9(15) . . . .
C174 N27 Co5 N26 85.3(15) . . . .
C158 N25 Co5 N28 -123(3) . . . .
C159 N25 Co5 N28 40(4) . . . .
C158 N25 Co5 N29 1.1(18) . . . .
C159 N25 Co5 N29 164.6(14) . . . .
C158 N25 Co5 N30 80.1(19) . . . .
C159 N25 Co5 N30 -116.4(15) . . . .
C158 N25 Co5 N27 -95.9(18) . . . .
C159 N25 Co5 N27 67.6(14) . . . .
C158 N25 Co5 N26 -176.9(18) . . . .
C159 N25 Co5 N26 -13.4(13) . . . .
C162 N26 Co5 N28 -157.3(14) . . . .
C163 N26 Co5 N28 12.8(17) . . . .
C162 N26 Co5 N29 -4(6) . . . .
C163 N26 Co5 N29 167(5) . . . .
C162 N26 Co5 N30 110.1(14) . . . .
C163 N26 Co5 N30 -79.8(16) . . . .
C162 N26 Co5 N27 -81.8(14) . . . .
C163 N26 Co5 N27 88.4(16) . . . .
C162 N26 Co5 N25 12.1(14) . . . .
C163 N26 Co5 N25 -177.7(17) . . . .

loop_
_platon_squeeze_void_nr
_platon_squeeze_void_average_x
_platon_squeeze_void_average_y
_platon_squeeze_void_average_z
_platon_squeeze_void_volume
_platon_squeeze_void_count_electrons
_platon_squeeze_void_content
1 0.750 -0.259 0.250 2939 665 ' '
2 0.251 0.258 0.750 2938 667 ' '
3 0.058 0.123 0.131 7 4 ' '
4 0.442 0.123 0.369 7 5 ' '
5 0.558 0.877 0.631 7 4 ' '
6 0.942 0.877 0.869 7 6 ' '
